data_7131539
loop_
_publ_author_name
'Logallo, Alessandra'
'Hevia, Eva'

_publ_section_title
;
 Applying Na/Co(II) bimetallic partnerships to promote multiple Co-H
 exchanges in polyfluoroarenes.
;
_journal_issue 36
_journal_name_full 'Chemical communications (Cambridge, England)'
_journal_page_first 5383
_journal_page_last 5386
_journal_paper_doi 10.1039/d3cc01216f
_journal_volume 59
_journal_year 2023
_chemical_formula_moiety 'C126 H264 Co8 F20 N14 Na8 Si28, 2(C6 H6)'
_chemical_formula_sum 'C138 H276 Co8 F20 N14 Na8 Si28'
_chemical_formula_weight 3953.59
_space_group_IT_number 14
_space_group_name_Hall '-P 2ybc'
_space_group_name_H-M_alt 'P 1 21/c 1'
_symmetry_cell_setting monoclinic
_symmetry_Int_Tables_number 14
_symmetry_space_group_name_Hall '-P 2ybc'
_symmetry_space_group_name_H-M 'P 1 21/c 1'
_atom_sites_solution_hydrogens geom
_atom_sites_solution_primary dual
_audit_creation_date 2022-07-26T15:32:30-00:00
_audit_update_record
;
2023-03-10 deposited with the CCDC.	2023-04-11 downloaded from the CCDC.
;
_cell_angle_alpha 90
_cell_angle_beta 97.4528(10)
_cell_angle_gamma 90
_cell_formula_units_Z 2
_cell_length_a 21.6543(2)
_cell_length_b 17.95986(12)
_cell_length_c 27.5932(3)
_cell_measurement_reflns_used 28074
_cell_measurement_temperature 173.01(10)
_cell_measurement_theta_max 73.302
_cell_measurement_theta_min 2.933
_cell_volume 10640.56(17)
_computing_cell_refinement 'CrysAlisPro 1.171.41.117a (Rigaku OD, 2021)'
_computing_data_collection 'CrysAlisPro 1.171.41.117a (Rigaku OD, 2021)'
_computing_data_reduction 'CrysAlisPro 1.171.41.117a (Rigaku OD, 2021)'
_computing_molecular_graphics 'Olex2 1.3 (Dolomanov et al., 2009)'
_computing_publication_material 'Olex2 1.3 (Dolomanov et al., 2009)'
_computing_structure_refinement 'SHELXL 2018/3 (Sheldrick, 2015)'
_computing_structure_solution 'SHELXT  (Sheldrick, 2015)'
_diffrn_ambient_environment N~2~
_diffrn_ambient_temperature 173.01(10)
_diffrn_detector 'Hybrid Pixel Array Detector'
_diffrn_detector_area_resol_mean 10
_diffrn_detector_type HyPix
_diffrn_measured_fraction_theta_full 1
_diffrn_measured_fraction_theta_max 1
_diffrn_measurement_device 'four-circle diffractometer'
_diffrn_measurement_device_type 'XtaLAB Synergy, Dualflex, HyPix'
_diffrn_measurement_method '\w scans'
_diffrn_orient_matrix_type 'CrysAlisPro convention (1999,Acta A55,543-557)'
_diffrn_orient_matrix_UB_11 -0.0456632
_diffrn_orient_matrix_UB_12 0.0263633
_diffrn_orient_matrix_UB_13 -0.0441527
_diffrn_orient_matrix_UB_21 0.0438284
_diffrn_orient_matrix_UB_22 -0.0308395
_diffrn_orient_matrix_UB_23 -0.0349366
_diffrn_orient_matrix_UB_31 -0.0338
_diffrn_orient_matrix_UB_32 -0.0755742
_diffrn_orient_matrix_UB_33 -0.001136
_diffrn_radiation_monochromator mirror
_diffrn_radiation_probe x-ray
_diffrn_radiation_type 'Cu K\a'
_diffrn_radiation_wavelength 1.54184
_diffrn_reflns_av_R_equivalents 0.0716
_diffrn_reflns_av_unetI/netI 0.0996
_diffrn_reflns_Laue_measured_fraction_full 1
_diffrn_reflns_Laue_measured_fraction_max 1
_diffrn_reflns_limit_h_max 24
_diffrn_reflns_limit_h_min -25
_diffrn_reflns_limit_k_max 19
_diffrn_reflns_limit_k_min -21
_diffrn_reflns_limit_l_max 32
_diffrn_reflns_limit_l_min -32
_diffrn_reflns_number 119030
_diffrn_reflns_point_group_measured_fraction_full 1
_diffrn_reflns_point_group_measured_fraction_max 1
_diffrn_reflns_theta_full 66.601
_diffrn_reflns_theta_max 66.601
_diffrn_reflns_theta_min 2.943
_diffrn_source 'micro-focus sealed X-ray tube'
_diffrn_source_type 'PhotonJet (Cu) X-ray Source'
_exptl_absorpt_coefficient_mu 6.925
_exptl_absorpt_correction_T_max 0.849
_exptl_absorpt_correction_T_min 0.367
_exptl_absorpt_correction_type gaussian
_exptl_absorpt_process_details
;
        CrysAlisPro 1.171.41.117a (Rigaku Oxford Diffraction, 2021)
        Numerical absorption correction based on gaussian integration over
        a multifaceted crystal model
        Empirical absorption correction using spherical harmonics,
        implemented in SCALE3 ABSPACK scaling algorithm.
;
_exptl_crystal_colour green
_exptl_crystal_density_diffrn 1.234
_exptl_crystal_description block
_exptl_crystal_F_000 4156
_exptl_crystal_size_max 0.222
_exptl_crystal_size_mid 0.109
_exptl_crystal_size_min 0.093
_refine_diff_density_max 0.778
_refine_diff_density_min -0.322
_refine_diff_density_rms 0.064
_refine_ls_extinction_method none
_refine_ls_goodness_of_fit_ref 1.034
_refine_ls_hydrogen_treatment constr
_refine_ls_matrix_type full
_refine_ls_number_parameters 1041
_refine_ls_number_reflns 18807
_refine_ls_number_restraints 156
_refine_ls_restrained_S_all 1.071
_refine_ls_R_factor_all 0.0873
_refine_ls_R_factor_gt 0.0539
_refine_ls_shift/su_max 0.001
_refine_ls_shift/su_mean 0
_refine_ls_structure_factor_coef Fsqd
_refine_ls_weighting_details 'w=1/[\s^2^(Fo^2^)+(0.0646P)^2^+11.9520P] where P=(Fo^2^+2Fc^2^)/3'
_refine_ls_weighting_scheme calc
_refine_ls_wR_factor_gt 0.1261
_refine_ls_wR_factor_ref 0.1484
_reflns_Friedel_coverage 0
_reflns_number_gt 13062
_reflns_number_total 18807
_reflns_threshold_expression 'I > 2\s(I)'
_cod_data_source_file d3cc01216f2.cif
_cod_data_source_block 20EH043_AL46
_cod_depositor_comments 'Adding full bibliography for 7131535--7131539.cif.'
_cod_original_cell_volume 10640.59(18)
_cod_database_code 7131539
_shelx_estimated_absorpt_t_min 0.309
_shelx_estimated_absorpt_t_max 0.565
_shelx_shelxl_version_number 2018/3

loop_
_symmetry_equiv_pos_as_xyz
'x, y, z'
'-x, y+1/2, -z+1/2'
'-x, -y, -z'
'x, -y-1/2, z-1/2'

loop_
_atom_site_label
_atom_site_type_symbol
_atom_site_fract_x
_atom_site_fract_y
_atom_site_fract_z
_atom_site_U_iso_or_equiv
_atom_site_adp_type
_atom_site_occupancy
_atom_site_site_symmetry_order
_atom_site_calc_flag
_atom_site_refinement_flags_posn
_atom_site_refinement_flags_adp
_atom_site_refinement_flags_occupancy
_atom_site_disorder_assembly
_atom_site_disorder_group
Co3 Co 0.34884(3) 0.55531(3) 0.28426(2) 0.03991(16) Uani 1 1 d . . . . .
Co1 Co 0.19793(3) 0.15772(3) 0.35508(2) 0.04018(16) Uani 1 1 d . . . . .
Co2 Co 0.47164(3) 0.31449(3) 0.46432(2) 0.04057(16) Uani 1 1 d . . . . .
Co4 Co 0.20118(3) 0.55908(4) 0.49558(2) 0.04652(18) Uani 1 1 d . . . . .
Si2 Si 0.18778(6) 0.03590(6) 0.43295(5) 0.0535(3) Uani 1 1 d . . . . .
Si6 Si 0.46944(6) 0.18500(7) 0.53912(5) 0.0539(3) Uani 1 1 d . . . . .
Si3 Si 0.05634(6) 0.21433(7) 0.34638(5) 0.0563(3) Uani 1 1 d . . . . .
Si5 Si 0.55856(7) 0.18703(7) 0.46076(5) 0.0555(3) Uani 1 1 d . . . . .
Si4 Si 0.12743(7) 0.22702(7) 0.26139(5) 0.0586(3) Uani 1 1 d . . . . .
Si8 Si 0.37863(7) 0.41810(8) 0.22128(5) 0.0591(3) Uani 1 1 d . . . . .
Si1 Si 0.25799(7) -0.00472(7) 0.35042(6) 0.0587(3) Uani 1 1 d . . . . .
Si9 Si 0.36328(7) 0.71232(7) 0.23742(5) 0.0602(4) Uani 1 1 d . . . . .
Si10 Si 0.23546(7) 0.64314(8) 0.23344(5) 0.0620(4) Uani 1 1 d . . . . .
Si7 Si 0.48403(6) 0.48961(7) 0.28779(6) 0.0615(4) Uani 1 1 d . . . . .
Si11 Si 0.27624(7) 0.47932(9) 0.58726(5) 0.0646(4) Uani 1 1 d . . . . .
Si12 Si 0.14125(7) 0.43762(8) 0.55619(6) 0.0654(4) Uani 1 1 d . U . . .
Si13 Si 0.10496(7) 0.65699(8) 0.42979(6) 0.0673(4) Uani 1 1 d . . . . .
Si14 Si 0.15612(9) 0.70742(9) 0.53216(7) 0.0816(5) Uani 1 1 d . U . . .
Na2 Na 0.38489(9) 0.40573(9) 0.34494(6) 0.0577(5) Uani 1 1 d . . . . .
Na4 Na 0.40248(9) 0.72206(9) 0.44323(7) 0.0602(5) Uani 1 1 d . . . . .
Na1 Na 0.10485(8) 0.04599(9) 0.31766(7) 0.0591(5) Uani 1 1 d . . . . .
Na3 Na 0.23914(10) 0.38393(10) 0.49135(7) 0.0648(5) Uani 1 1 d . . . . .
F8 F 0.35382(11) 0.66559(12) 0.37470(8) 0.0494(6) Uani 1 1 d . . . . .
F7 F 0.30462(13) 0.66502(14) 0.45603(9) 0.0590(7) Uani 1 1 d . . . . .
F6 F 0.21312(13) 0.42879(13) 0.41477(9) 0.0598(7) Uani 1 1 d . . . . .
F5 F 0.27420(13) 0.42299(13) 0.33789(9) 0.0569(7) Uani 1 1 d . . . . .
F1 F 0.23118(12) 0.27857(13) 0.44215(10) 0.0578(7) Uani 1 1 d . . . . .
F2 F 0.33556(12) 0.34114(14) 0.47854(10) 0.0624(7) Uani 1 1 d . . . . .
F4 F 0.33081(12) 0.17600(15) 0.31449(10) 0.0619(7) Uani 1 1 d . . . . .
F3 F 0.43594(12) 0.23792(17) 0.35173(10) 0.0690(8) Uani 1 1 d . . . . .
F9 F 0.42657(16) 0.46950(13) 0.41568(11) 0.0848(10) Uani 1 1 d . U . . .
F10 F 0.44329(17) 0.60839(13) 0.44327(11) 0.0895(11) Uani 1 1 d . U . . .
N3 N 0.51165(16) 0.22880(16) 0.49894(13) 0.0431(8) Uani 1 1 d . . . . .
N1 N 0.20468(16) 0.05151(17) 0.37403(14) 0.0481(9) Uani 1 1 d . . . . .
N2 N 0.11720(16) 0.18432(18) 0.31621(14) 0.0488(9) Uani 1 1 d . . . . .
N4 N 0.40590(17) 0.47396(19) 0.27024(13) 0.0494(9) Uani 1 1 d . . . . .
N6 N 0.20925(17) 0.47939(19) 0.54571(13) 0.0486(9) Uani 1 1 d . . . . .
N5 N 0.31470(17) 0.64050(19) 0.24803(13) 0.0487(9) Uani 1 1 d . . . . .
C43 C 0.27451(19) 0.2227(2) 0.37606(16) 0.0442(10) Uani 1 1 d . . . . .
N7 N 0.14601(18) 0.6432(2) 0.48613(14) 0.0543(9) Uani 1 1 d . . . . .
C55 C 0.49097(18) 0.4224(2) 0.48480(15) 0.0392(9) Uani 1 1 d . . . . .
C46 C 0.3920(2) 0.2916(2) 0.41798(16) 0.0440(10) Uani 1 1 d . . . . .
C44 C 0.2815(2) 0.2665(2) 0.41695(16) 0.0448(10) Uani 1 1 d . . . . .
C45 C 0.3373(2) 0.2989(2) 0.43627(16) 0.0446(10) Uani 1 1 d . . . . .
C51 C 0.2504(2) 0.4896(2) 0.40658(16) 0.0495(11) Uani 1 1 d . . . . .
C49 C 0.31547(19) 0.5448(2) 0.35062(15) 0.0425(9) Uani 1 1 d . . . . .
C50 C 0.2797(2) 0.4879(2) 0.36579(15) 0.0457(10) Uani 1 1 d . . . . .
C54 C 0.3194(2) 0.6025(2) 0.38374(15) 0.0440(10) Uani 1 1 d . . . . .
C57 C 0.4739(2) 0.5548(2) 0.47366(16) 0.0469(11) Uani 1 1 d . . . . .
C48 C 0.3295(2) 0.2171(2) 0.35584(15) 0.0442(10) Uani 1 1 d . . . . .
C52 C 0.2542(2) 0.5474(2) 0.44001(16) 0.0491(11) Uani 1 1 d . . . . .
C56 C 0.4649(2) 0.4819(2) 0.45895(16) 0.0468(11) Uani 1 1 d . . . . .
C47 C 0.38508(19) 0.2498(2) 0.37562(15) 0.0438(10) Uani 1 1 d . . . . .
C53 C 0.2923(2) 0.6031(2) 0.42588(15) 0.0484(11) Uani 1 1 d . . . . .
C14 C 0.5792(2) 0.2602(3) 0.41790(19) 0.0658(13) Uani 1 1 d . . . . .
H14A H 0.54173 0.275679 0.396531 0.099 Uiso 1 1 calc R U . . .
H14B H 0.609779 0.240302 0.398015 0.099 Uiso 1 1 calc R U . . .
H14C H 0.597113 0.303223 0.436593 0.099 Uiso 1 1 calc R U . . .
C5 C 0.1205(2) -0.0297(3) 0.4324(2) 0.0682(14) Uani 1 1 d . . . . .
H5A H 0.083664 -0.008165 0.413017 0.102 Uiso 1 1 calc R U . . .
H5B H 0.111779 -0.038043 0.465948 0.102 Uiso 1 1 calc R U . . .
H5C H 0.130772 -0.077216 0.41793 0.102 Uiso 1 1 calc R U . . .
C20 C 0.4948(3) 0.5746(3) 0.3272(2) 0.0776(16) Uani 1 1 d . . . . .
H20A H 0.465491 0.573264 0.351433 0.116 Uiso 1 1 calc R U . . .
H20B H 0.486955 0.619177 0.306802 0.116 Uiso 1 1 calc R U . . .
H20C H 0.537521 0.575984 0.343967 0.116 Uiso 1 1 calc R U . . .
C2 C 0.3407(2) 0.0138(3) 0.3760(2) 0.0754(16) Uani 1 1 d . . . . .
H2A H 0.350013 0.066679 0.372155 0.113 Uiso 1 1 calc R U . . .
H2B H 0.368338 -0.016316 0.358455 0.113 Uiso 1 1 calc R U . . .
H2C H 0.347025 0.000682 0.410749 0.113 Uiso 1 1 calc R U . . .
C4 C 0.2528(3) -0.0039(3) 0.4766(2) 0.0771(16) Uani 1 1 d . . . . .
H4A H 0.262578 -0.054135 0.465941 0.116 Uiso 1 1 calc R U . . .
H4B H 0.240142 -0.006274 0.509357 0.116 Uiso 1 1 calc R U . . .
H4C H 0.289707 0.027824 0.477206 0.116 Uiso 1 1 calc R U . . .
C6 C 0.1683(3) 0.1252(3) 0.4632(2) 0.0724(15) Uani 1 1 d . . . . .
H6A H 0.20666 0.152832 0.473779 0.109 Uiso 1 1 calc R U . . .
H6B H 0.147041 0.113896 0.491569 0.109 Uiso 1 1 calc R U . . .
H6C H 0.140885 0.155442 0.439859 0.109 Uiso 1 1 calc R U . . .
C1 C 0.2524(3) 0.0071(3) 0.2834(2) 0.0801(16) Uani 1 1 d . . . . .
H1A H 0.208625 0.003891 0.26902 0.12 Uiso 1 1 calc R U . . .
H1B H 0.276324 -0.032146 0.269714 0.12 Uiso 1 1 calc R U . . .
H1C H 0.269143 0.055888 0.275999 0.12 Uiso 1 1 calc R U . . .
C27 C 0.4317(3) 0.6772(3) 0.2093(2) 0.0787(16) Uani 1 1 d . . . . .
H27A H 0.45533 0.641981 0.231655 0.118 Uiso 1 1 calc R U . . .
H27B H 0.458544 0.719126 0.203065 0.118 Uiso 1 1 calc R U . . .
H27C H 0.417125 0.652038 0.178399 0.118 Uiso 1 1 calc R U . . .
C12 C 0.1989(3) 0.1921(4) 0.2377(2) 0.0823(17) Uani 1 1 d . . . . .
H12A H 0.235026 0.199424 0.262569 0.123 Uiso 1 1 calc R U . . .
H12B H 0.205086 0.219468 0.208036 0.123 Uiso 1 1 calc R U . . .
H12C H 0.194113 0.13889 0.23016 0.123 Uiso 1 1 calc R U . . .
C9 C 0.0786(3) 0.2909(3) 0.3907(2) 0.0796(17) Uani 1 1 d . . . . .
H9A H 0.114046 0.275066 0.41418 0.119 Uiso 1 1 calc R U . . .
H9B H 0.043291 0.303019 0.408128 0.119 Uiso 1 1 calc R U . . .
H9C H 0.090334 0.335064 0.373059 0.119 Uiso 1 1 calc R U . . .
C11 C 0.1360(3) 0.3306(3) 0.2684(2) 0.0818(17) Uani 1 1 d . . . . .
H11A H 0.098914 0.351171 0.280366 0.123 Uiso 1 1 calc R U . . .
H11B H 0.140735 0.352886 0.236629 0.123 Uiso 1 1 calc R U . . .
H11C H 0.172876 0.341874 0.291735 0.123 Uiso 1 1 calc R U . . .
C7 C 0.0240(2) 0.1355(3) 0.3800(2) 0.0741(15) Uani 1 1 d . . . . .
H7B H 0.004257 0.099129 0.356396 0.111 Uiso 1 1 calc R U . . .
H7C H -0.00694 0.154782 0.399705 0.111 Uiso 1 1 calc R U . . .
H7A H 0.057842 0.111373 0.401367 0.111 Uiso 1 1 calc R U . . .
C17 C 0.5189(3) 0.1233(3) 0.5827(2) 0.0820(17) Uani 1 1 d . . . . .
H17A H 0.540055 0.08662 0.564281 0.123 Uiso 1 1 calc R U . . .
H17B H 0.492643 0.097389 0.603652 0.123 Uiso 1 1 calc R U . . .
H17C H 0.549996 0.153391 0.602911 0.123 Uiso 1 1 calc R U . . .
C10 C 0.0634(3) 0.2078(3) 0.2108(2) 0.0825(17) Uani 1 1 d . . . . .
H10A H 0.055922 0.154037 0.208314 0.124 Uiso 1 1 calc R U . . .
H10B H 0.075272 0.22633 0.179906 0.124 Uiso 1 1 calc R U . . .
H10C H 0.025263 0.232986 0.217601 0.124 Uiso 1 1 calc R U . . .
C3 C 0.2436(3) -0.1064(3) 0.3615(2) 0.0830(18) Uani 1 1 d . . . . .
H3A H 0.248708 -0.116004 0.396792 0.124 Uiso 1 1 calc R U . . .
H3B H 0.27354 -0.136512 0.346289 0.124 Uiso 1 1 calc R U . . .
H3C H 0.201188 -0.119449 0.34733 0.124 Uiso 1 1 calc R U . . .
C13 C 0.5228(3) 0.1050(3) 0.4266(2) 0.093(2) Uani 1 1 d . . . . .
H13A H 0.516766 0.065014 0.449708 0.14 Uiso 1 1 calc R U . . .
H13B H 0.550394 0.087612 0.403506 0.14 Uiso 1 1 calc R U . . .
H13C H 0.482488 0.119262 0.408728 0.14 Uiso 1 1 calc R U . . .
C8 C -0.0136(3) 0.2478(4) 0.3047(2) 0.0883(19) Uani 1 1 d . . . . .
H8A H -0.00213 0.29125 0.286328 0.133 Uiso 1 1 calc R U . . .
H8B H -0.046599 0.261676 0.324178 0.133 Uiso 1 1 calc R U . . .
H8C H -0.028596 0.207993 0.28189 0.133 Uiso 1 1 calc R U . . .
C16 C 0.4370(3) 0.2587(3) 0.5763(2) 0.0863(18) Uani 1 1 d . . . . .
H16A H 0.470878 0.281675 0.598303 0.129 Uiso 1 1 calc R U . . .
H16B H 0.406874 0.236401 0.595652 0.129 Uiso 1 1 calc R U . . .
H16C H 0.416196 0.296786 0.554573 0.129 Uiso 1 1 calc R U . . .
C15 C 0.6338(3) 0.1541(4) 0.4959(2) 0.094(2) Uani 1 1 d . . . . .
H15B H 0.658237 0.197097 0.509141 0.141 Uiso 1 1 calc R U . . .
H15C H 0.657551 0.126015 0.474102 0.141 Uiso 1 1 calc R U . . .
H15A H 0.624866 0.121869 0.522828 0.141 Uiso 1 1 calc R U . . .
C25 C 0.3945(3) 0.7635(3) 0.2950(2) 0.089(2) Uani 1 1 d . . . . .
H25A H 0.359837 0.77826 0.312479 0.134 Uiso 1 1 calc R U . . .
H25B H 0.417079 0.807951 0.286585 0.134 Uiso 1 1 calc R U . . .
H25C H 0.422825 0.730846 0.315894 0.134 Uiso 1 1 calc R U . . .
C18 C 0.4041(3) 0.1273(4) 0.5093(2) 0.094(2) Uani 1 1 d . . . . .
H18A H 0.375703 0.158567 0.487453 0.142 Uiso 1 1 calc R U . . .
H18B H 0.381465 0.105359 0.534345 0.142 Uiso 1 1 calc R U . . .
H18C H 0.420598 0.087485 0.490359 0.142 Uiso 1 1 calc R U . . .
C22 C 0.4272(4) 0.3321(3) 0.2173(3) 0.108(2) Uani 1 1 d . . . . .
H22A H 0.469677 0.346485 0.212596 0.161 Uiso 1 1 calc R U . . .
H22B H 0.409014 0.301681 0.189538 0.161 Uiso 1 1 calc R U . . .
H22C H 0.428182 0.303353 0.247525 0.161 Uiso 1 1 calc R U . . .
C19 C 0.5194(3) 0.4106(3) 0.3274(2) 0.0886(19) Uani 1 1 d . . . . .
H19B H 0.503729 0.412283 0.359203 0.133 Uiso 1 1 calc R U . . .
H19C H 0.564818 0.415613 0.332264 0.133 Uiso 1 1 calc R U . . .
H19A H 0.507866 0.362987 0.311417 0.133 Uiso 1 1 calc R U . . .
C33 C 0.3423(3) 0.5182(5) 0.5589(3) 0.110(2) Uani 1 1 d . . . . .
H33A H 0.343786 0.494542 0.527049 0.165 Uiso 1 1 calc R U . . .
H33B H 0.381293 0.50854 0.58015 0.165 Uiso 1 1 calc R U . . .
H33C H 0.336586 0.571993 0.55444 0.165 Uiso 1 1 calc R U . . .
C26 C 0.3258(3) 0.7857(3) 0.1952(3) 0.108(3) Uani 1 1 d . . . . .
H26A H 0.307162 0.762464 0.164653 0.161 Uiso 1 1 calc R U . . .
H26B H 0.357337 0.821916 0.188253 0.161 Uiso 1 1 calc R U . . .
H26C H 0.293397 0.811015 0.21069 0.161 Uiso 1 1 calc R U . . .
C24 C 0.3739(4) 0.4677(4) 0.1618(2) 0.101(2) Uani 1 1 d . . . . .
H24A H 0.350307 0.514034 0.16357 0.152 Uiso 1 1 calc R U . . .
H24B H 0.352825 0.436013 0.13588 0.152 Uiso 1 1 calc R U . . .
H24C H 0.41598 0.47935 0.154678 0.152 Uiso 1 1 calc R U . . .
C21 C 0.5325(3) 0.4992(4) 0.2368(3) 0.095(2) Uani 1 1 d . . . . .
H21A H 0.532893 0.451706 0.219262 0.142 Uiso 1 1 calc R U . . .
H21B H 0.575127 0.512756 0.250108 0.142 Uiso 1 1 calc R U . . .
H21C H 0.514778 0.537995 0.214156 0.142 Uiso 1 1 calc R U . . .
C32 C 0.2690(4) 0.5254(4) 0.6462(2) 0.106(2) Uani 1 1 d . . . . .
H32A H 0.259653 0.578325 0.640482 0.159 Uiso 1 1 calc R U . . .
H32B H 0.308297 0.520366 0.667968 0.159 Uiso 1 1 calc R U . . .
H32C H 0.235368 0.502008 0.661231 0.159 Uiso 1 1 calc R U . . .
C58 C 0.0784(2) -0.1090(2) 0.2842(3) 0.109(3) Uani 1 1 d G U . . .
H58 H 0.108996 -0.145493 0.294878 0.13 Uiso 1 1 calc R U . . .
C63 C 0.0815(2) -0.0705(3) 0.2409(2) 0.110(3) Uani 1 1 d G . . . .
H63 H 0.114092 -0.080692 0.221933 0.133 Uiso 1 1 calc R U . . .
C62 C 0.0367(3) -0.0172(3) 0.22533(15) 0.098(2) Uani 1 1 d G . . . .
H62 H 0.038809 0.009099 0.195715 0.117 Uiso 1 1 calc R U . . .
C61 C -0.0110(2) -0.0024(2) 0.2531(2) 0.099(2) Uani 1 1 d G . . . .
H61 H -0.04157 0.03409 0.242441 0.119 Uiso 1 1 calc R U . . .
C60 C -0.0140(2) -0.0409(3) 0.2964(2) 0.108(2) Uani 1 1 d G U . . .
H60 H -0.046667 -0.03071 0.315386 0.13 Uiso 1 1 calc R U . . .
C59 C 0.0307(3) -0.0942(3) 0.31199(16) 0.110(3) Uani 1 1 d G U . . .
H59 H 0.028615 -0.120502 0.341605 0.132 Uiso 1 1 calc R U . . .
C37 C 0.0886(4) 0.5691(4) 0.3953(3) 0.116(3) Uani 1 1 d . . . . .
H37A H 0.12798 0.544738 0.390786 0.174 Uiso 1 1 calc R U . . .
H37B H 0.065198 0.580095 0.363242 0.174 Uiso 1 1 calc R U . . .
H37C H 0.064017 0.535949 0.413493 0.174 Uiso 1 1 calc R U . . .
C68 C 0.1462(3) 0.1244(3) 0.61140(19) 0.118(3) Uani 1 1 d DG . . . .
H68 H 0.173873 0.159575 0.628204 0.141 Uiso 1 1 calc R U . . .
C67 C 0.0878(3) 0.1470(2) 0.5893(2) 0.115(3) Uani 1 1 d DG . . . .
H67 H 0.07568 0.197649 0.591018 0.138 Uiso 1 1 calc R U . . .
C66 C 0.0473(2) 0.0955(3) 0.56472(19) 0.107(2) Uani 1 1 d DG . . . .
H66 H 0.007435 0.110946 0.549622 0.128 Uiso 1 1 calc R U . . .
C65 C 0.0651(2) 0.0214(3) 0.56222(17) 0.099(2) Uani 1 1 d DG . . . .
H65 H 0.037382 -0.013832 0.545411 0.118 Uiso 1 1 calc R U . . .
C64 C 0.1234(3) -0.0012(2) 0.5843(2) 0.117(3) Uani 1 1 d DG . . . .
H64 H 0.135574 -0.051906 0.582597 0.141 Uiso 1 1 calc R U . . .
C69 C 0.1640(2) 0.0503(3) 0.6089(2) 0.139(3) Uani 1 1 d DG . . . .
H69 H 0.20382 0.034796 0.623994 0.166 Uiso 1 1 calc R U . . .
C28 C 0.1955(3) 0.5627(4) 0.2575(3) 0.116(2) Uani 1 1 d . U . . .
H28A H 0.209923 0.516534 0.243687 0.174 Uiso 1 1 calc R U . . .
H28B H 0.150385 0.567599 0.248239 0.174 Uiso 1 1 calc R U . . .
H28C H 0.204862 0.561325 0.293155 0.174 Uiso 1 1 calc R U . . .
C31 C 0.3007(4) 0.3801(4) 0.6049(3) 0.109(2) Uani 1 1 d . . . . .
H31A H 0.269378 0.357294 0.622924 0.164 Uiso 1 1 calc R U . . .
H31B H 0.341017 0.380866 0.625659 0.164 Uiso 1 1 calc R U . . .
H31C H 0.304212 0.351074 0.575356 0.164 Uiso 1 1 calc R U . . .
C38 C 0.0283(3) 0.7016(4) 0.4316(3) 0.117(3) Uani 1 1 d . . . . .
H38A H 0.005272 0.674205 0.454267 0.175 Uiso 1 1 calc R U . . .
H38B H 0.004632 0.700929 0.398877 0.175 Uiso 1 1 calc R U . . .
H38C H 0.03439 0.753171 0.442787 0.175 Uiso 1 1 calc R U . . .
C30 C 0.2097(4) 0.6433(5) 0.1663(2) 0.129(3) Uani 1 1 d . . . . .
H30A H 0.21347 0.6937 0.153465 0.193 Uiso 1 1 calc R U . . .
H30B H 0.166163 0.627104 0.160038 0.193 Uiso 1 1 calc R U . . .
H30C H 0.235862 0.609132 0.150242 0.193 Uiso 1 1 calc R U . . .
C23 C 0.2992(3) 0.3828(5) 0.2272(3) 0.113(2) Uani 1 1 d . U . . .
H23A H 0.300014 0.355393 0.257966 0.169 Uiso 1 1 calc R U . . .
H23B H 0.285304 0.349627 0.199736 0.169 Uiso 1 1 calc R U . . .
H23C H 0.270297 0.424897 0.226969 0.169 Uiso 1 1 calc R U . . .
C29 C 0.1999(3) 0.7273(5) 0.2581(3) 0.123(3) Uani 1 1 d . U . . .
H29A H 0.209821 0.728168 0.293817 0.184 Uiso 1 1 calc R U . . .
H29B H 0.154631 0.7258 0.24925 0.184 Uiso 1 1 calc R U . . .
H29C H 0.21664 0.772138 0.244347 0.184 Uiso 1 1 calc R U . . .
C39 C 0.1474(4) 0.7192(5) 0.3908(3) 0.142(3) Uani 1 1 d . U . . .
H39A H 0.161715 0.763834 0.409331 0.213 Uiso 1 1 calc R U . . .
H39B H 0.119348 0.733635 0.361539 0.213 Uiso 1 1 calc R U . . .
H39C H 0.183352 0.692575 0.381053 0.213 Uiso 1 1 calc R U . . .
C36 C 0.0770(4) 0.4617(6) 0.5079(4) 0.101(3) Uani 0.729(8) 1 d . U P A 1
H36A H 0.038636 0.437176 0.514722 0.151 Uiso 0.729(8) 1 calc R U P A 1
H36B H 0.070848 0.515806 0.507224 0.151 Uiso 0.729(8) 1 calc R U P A 1
H36C H 0.087425 0.445009 0.47614 0.151 Uiso 0.729(8) 1 calc R U P A 1
C34 C 0.1486(4) 0.3309(5) 0.5467(5) 0.111(3) Uani 0.729(8) 1 d . U P A 1
H34B H 0.109893 0.306408 0.552572 0.166 Uiso 0.729(8) 1 calc R U P A 1
H34C H 0.15647 0.321095 0.513056 0.166 Uiso 0.729(8) 1 calc R U P A 1
H34A H 0.183297 0.311522 0.569537 0.166 Uiso 0.729(8) 1 calc R U P A 1
C40 C 0.2367(10) 0.6925(10) 0.5681(7) 0.103(6) Uani 0.425(10) 1 d . U P B 2
H40A H 0.267175 0.684422 0.545294 0.155 Uiso 0.425(10) 1 calc R U P B 2
H40B H 0.248506 0.736592 0.588111 0.155 Uiso 0.425(10) 1 calc R U P B 2
H40C H 0.235729 0.64889 0.589317 0.155 Uiso 0.425(10) 1 calc R U P B 2
C35 C 0.1187(5) 0.4475(8) 0.6159(4) 0.123(4) Uani 0.729(8) 1 d . U P A 1
H35A H 0.079248 0.421291 0.61732 0.185 Uiso 0.729(8) 1 calc R U P A 1
H35B H 0.150963 0.426139 0.640099 0.185 Uiso 0.729(8) 1 calc R U P A 1
H35C H 0.113449 0.500389 0.623015 0.185 Uiso 0.729(8) 1 calc R U P A 1
C41 C 0.0954(10) 0.7225(16) 0.5621(9) 0.161(8) Uani 0.425(10) 1 d . U P B 2
H41A H 0.106412 0.760081 0.587479 0.241 Uiso 0.425(10) 1 calc R U P B 2
H41B H 0.060143 0.740287 0.539164 0.241 Uiso 0.425(10) 1 calc R U P B 2
H41C H 0.083965 0.676 0.577215 0.241 Uiso 0.425(10) 1 calc R U P B 2
C42 C 0.1071(8) 0.7931(7) 0.5259(5) 0.129(5) Uani 0.575(10) 1 d . U P B 1
H42A H 0.117706 0.82477 0.554728 0.193 Uiso 0.575(10) 1 calc R U P B 1
H42B H 0.114762 0.820392 0.496546 0.193 Uiso 0.575(10) 1 calc R U P B 1
H42C H 0.06302 0.779153 0.523251 0.193 Uiso 0.575(10) 1 calc R U P B 1
C42A C 0.1777(11) 0.8013(8) 0.5014(8) 0.129(6) Uani 0.425(10) 1 d . U P B 2
H42D H 0.213456 0.793126 0.483646 0.193 Uiso 0.425(10) 1 calc R U P B 2
H42E H 0.14204 0.8184 0.478588 0.193 Uiso 0.425(10) 1 calc R U P B 2
H42F H 0.188296 0.839168 0.526718 0.193 Uiso 0.425(10) 1 calc R U P B 2
C41A C 0.1290(7) 0.6642(7) 0.5918(4) 0.101(4) Uani 0.575(10) 1 d . U P B 1
H41D H 0.134707 0.700865 0.618255 0.152 Uiso 0.575(10) 1 calc R U P B 1
H41E H 0.084875 0.650414 0.585223 0.152 Uiso 0.575(10) 1 calc R U P B 1
H41F H 0.153852 0.619733 0.601411 0.152 Uiso 0.575(10) 1 calc R U P B 1
C40A C 0.2360(8) 0.7274(11) 0.5502(7) 0.134(5) Uani 0.575(10) 1 d . U P B 1
H40D H 0.239924 0.764283 0.57653 0.201 Uiso 0.575(10) 1 calc R U P B 1
H40E H 0.257767 0.681629 0.56171 0.201 Uiso 0.575(10) 1 calc R U P B 1
H40F H 0.254307 0.747204 0.522182 0.201 Uiso 0.575(10) 1 calc R U P B 1
C35A C 0.1443(15) 0.3704(19) 0.6054(12) 0.138(9) Uani 0.271(8) 1 d . U P A 2
H35D H 0.171117 0.38937 0.634069 0.206 Uiso 0.271(8) 1 calc R U P A 2
H35E H 0.102276 0.362011 0.613752 0.206 Uiso 0.271(8) 1 calc R U P A 2
H35F H 0.161324 0.32329 0.594917 0.206 Uiso 0.271(8) 1 calc R U P A 2
C34A C 0.0958(14) 0.4096(18) 0.5047(10) 0.105(7) Uani 0.271(8) 1 d . U P A 2
H34D H 0.057865 0.386289 0.513459 0.158 Uiso 0.271(8) 1 calc R U P A 2
H34E H 0.084612 0.452762 0.483646 0.158 Uiso 0.271(8) 1 calc R U P A 2
H34F H 0.118696 0.373519 0.487186 0.158 Uiso 0.271(8) 1 calc R U P A 2
C36A C 0.0884(12) 0.5222(17) 0.5808(12) 0.115(8) Uani 0.271(8) 1 d . U P A 2
H36D H 0.11032 0.543155 0.611004 0.172 Uiso 0.271(8) 1 calc R U P A 2
H36E H 0.081689 0.561264 0.555855 0.172 Uiso 0.271(8) 1 calc R U P A 2
H36F H 0.048077 0.502222 0.587116 0.172 Uiso 0.271(8) 1 calc R U P A 2

loop_
_atom_site_aniso_label
_atom_site_aniso_U_11
_atom_site_aniso_U_22
_atom_site_aniso_U_33
_atom_site_aniso_U_23
_atom_site_aniso_U_13
_atom_site_aniso_U_12
Co3 0.0470(4) 0.0378(3) 0.0351(3) 0.0037(3) 0.0061(3) -0.0003(3)
Co1 0.0409(4) 0.0298(3) 0.0480(4) -0.0024(3) -0.0013(3) -0.0014(3)
Co2 0.0459(4) 0.0276(3) 0.0454(4) -0.0018(3) -0.0050(3) -0.0005(3)
Co4 0.0598(4) 0.0418(4) 0.0397(4) -0.0016(3) 0.0132(3) -0.0062(3)
Si2 0.0579(8) 0.0403(6) 0.0601(8) 0.0078(6) -0.0006(6) -0.0015(5)
Si6 0.0588(8) 0.0430(6) 0.0582(8) 0.0088(6) 0.0008(6) -0.0042(6)
Si3 0.0477(7) 0.0458(6) 0.0733(9) 0.0018(6) 0.0005(6) 0.0072(5)
Si5 0.0662(8) 0.0390(6) 0.0606(8) -0.0041(6) 0.0060(7) 0.0091(6)
Si4 0.0590(8) 0.0517(7) 0.0615(8) 0.0089(6) -0.0060(7) 0.0013(6)
Si8 0.0680(9) 0.0601(7) 0.0499(8) -0.0095(6) 0.0109(7) 0.0007(7)
Si1 0.0600(8) 0.0393(6) 0.0759(9) -0.0020(6) 0.0049(7) 0.0036(6)
Si9 0.0708(9) 0.0458(7) 0.0668(9) 0.0159(6) 0.0197(7) 0.0021(6)
Si10 0.0636(9) 0.0576(8) 0.0600(9) 0.0055(6) -0.0105(7) -0.0007(6)
Si7 0.0505(8) 0.0524(7) 0.0797(10) 0.0023(7) 0.0009(7) 0.0057(6)
Si11 0.0716(9) 0.0761(9) 0.0453(8) -0.0023(7) 0.0046(7) -0.0080(7)
Si12 0.0634(9) 0.0679(8) 0.0680(9) 0.0184(7) 0.0209(7) -0.0069(7)
Si13 0.0666(9) 0.0663(8) 0.0669(9) 0.0125(7) 0.0002(7) -0.0058(7)
Si14 0.0924(12) 0.0623(9) 0.0884(12) -0.0225(8) 0.0056(9) 0.0065(8)
Na2 0.0781(13) 0.0421(9) 0.0500(10) 0.0048(8) -0.0029(9) -0.0002(8)
Na4 0.0658(12) 0.0412(9) 0.0690(12) -0.0043(8) -0.0089(10) -0.0067(8)
Na1 0.0560(11) 0.0414(9) 0.0755(13) -0.0053(8) -0.0084(9) -0.0077(8)
Na3 0.0821(14) 0.0540(10) 0.0599(12) -0.0079(9) 0.0149(10) 0.0101(9)
F8 0.0592(15) 0.0466(13) 0.0424(13) 0.0016(10) 0.0065(11) -0.0126(11)
F7 0.0736(18) 0.0535(14) 0.0521(15) -0.0150(12) 0.0164(13) -0.0158(13)
F6 0.0818(19) 0.0454(13) 0.0554(16) -0.0013(12) 0.0216(14) -0.0201(13)
F5 0.0796(18) 0.0428(13) 0.0496(15) -0.0072(11) 0.0129(13) -0.0097(12)
F1 0.0526(15) 0.0505(14) 0.0712(18) -0.0160(13) 0.0110(13) -0.0041(12)
F2 0.0614(16) 0.0603(15) 0.0645(17) -0.0255(13) 0.0044(13) -0.0050(13)
F4 0.0610(16) 0.0674(16) 0.0563(16) -0.0216(13) 0.0037(13) -0.0103(13)
F3 0.0559(17) 0.088(2) 0.0642(18) -0.0225(15) 0.0107(14) -0.0167(15)
F9 0.130(3) 0.0352(13) 0.0723(19) -0.0005(13) -0.0534(18) 0.0004(15)
F10 0.133(3) 0.0312(12) 0.086(2) 0.0014(13) -0.058(2) 0.0085(15)
N3 0.048(2) 0.0279(15) 0.050(2) 0.0033(14) -0.0062(17) -0.0002(14)
N1 0.051(2) 0.0302(16) 0.061(2) 0.0024(16) -0.0014(18) -0.0019(15)
N2 0.045(2) 0.0394(18) 0.059(2) -0.0017(16) -0.0048(17) 0.0028(15)
N4 0.053(2) 0.0463(19) 0.049(2) -0.0003(17) 0.0041(18) 0.0035(17)
N6 0.059(2) 0.0461(19) 0.043(2) -0.0003(16) 0.0149(18) -0.0032(17)
N5 0.059(2) 0.0427(18) 0.045(2) 0.0110(16) 0.0095(18) 0.0026(17)
C43 0.045(2) 0.0313(19) 0.053(3) -0.0001(18) -0.007(2) 0.0003(17)
N7 0.064(2) 0.046(2) 0.053(2) 0.0016(17) 0.0076(19) -0.0010(18)
C55 0.040(2) 0.0304(18) 0.046(2) 0.0006(17) 0.0013(19) -0.0013(16)
C46 0.049(3) 0.0283(18) 0.052(3) -0.0012(18) -0.004(2) -0.0032(17)
C44 0.046(2) 0.033(2) 0.056(3) -0.0017(19) 0.008(2) 0.0025(17)
C45 0.052(3) 0.033(2) 0.047(2) -0.0098(18) -0.002(2) -0.0007(18)
C51 0.062(3) 0.043(2) 0.044(3) 0.004(2) 0.011(2) -0.009(2)
C49 0.048(2) 0.044(2) 0.036(2) 0.0035(18) 0.0038(19) -0.0020(18)
C50 0.060(3) 0.040(2) 0.036(2) -0.0022(18) 0.002(2) -0.005(2)
C54 0.052(3) 0.040(2) 0.041(2) 0.0047(18) 0.005(2) -0.0092(19)
C57 0.056(3) 0.0295(19) 0.050(3) 0.0043(18) -0.014(2) 0.0076(18)
C48 0.054(3) 0.035(2) 0.042(2) -0.0056(18) 0.001(2) -0.0031(19)
C52 0.060(3) 0.050(2) 0.039(2) 0.001(2) 0.013(2) -0.009(2)
C56 0.057(3) 0.0316(19) 0.045(2) -0.0012(18) -0.018(2) -0.0017(18)
C47 0.041(2) 0.044(2) 0.046(3) 0.0013(19) 0.007(2) -0.0012(18)
C53 0.063(3) 0.042(2) 0.039(2) -0.0085(19) 0.003(2) -0.006(2)
C14 0.067(3) 0.063(3) 0.069(3) -0.004(3) 0.016(3) 0.000(3)
C5 0.070(3) 0.056(3) 0.078(4) 0.007(3) 0.007(3) -0.008(3)
C20 0.072(4) 0.060(3) 0.094(4) -0.001(3) -0.013(3) -0.003(3)
C2 0.057(3) 0.066(3) 0.102(5) 0.014(3) 0.007(3) 0.008(3)
C4 0.081(4) 0.071(3) 0.074(4) 0.019(3) -0.009(3) 0.004(3)
C6 0.101(4) 0.053(3) 0.063(3) -0.003(3) 0.011(3) -0.003(3)
C1 0.088(4) 0.072(4) 0.082(4) -0.013(3) 0.018(3) 0.004(3)
C27 0.084(4) 0.074(3) 0.082(4) 0.022(3) 0.028(3) 0.008(3)
C12 0.080(4) 0.102(5) 0.062(4) 0.005(3) 0.001(3) 0.011(3)
C9 0.080(4) 0.057(3) 0.103(5) -0.019(3) 0.016(3) 0.010(3)
C11 0.095(4) 0.053(3) 0.095(4) 0.017(3) 0.006(4) -0.009(3)
C7 0.059(3) 0.069(3) 0.097(4) 0.000(3) 0.018(3) -0.003(3)
C17 0.087(4) 0.073(4) 0.084(4) 0.033(3) 0.002(3) 0.003(3)
C10 0.082(4) 0.091(4) 0.068(4) 0.014(3) -0.015(3) -0.004(3)
C3 0.091(4) 0.040(3) 0.118(5) -0.005(3) 0.011(4) 0.007(3)
C13 0.130(6) 0.053(3) 0.100(5) -0.029(3) 0.028(4) -0.009(3)
C8 0.063(4) 0.094(4) 0.105(5) 0.015(4) 0.002(3) 0.028(3)
C16 0.099(5) 0.083(4) 0.082(4) 0.013(3) 0.032(4) 0.015(3)
C15 0.092(5) 0.088(4) 0.104(5) 0.015(4) 0.022(4) 0.042(4)
C25 0.104(5) 0.058(3) 0.112(5) -0.010(3) 0.040(4) -0.032(3)
C18 0.093(5) 0.088(4) 0.098(5) 0.010(4) -0.003(4) -0.039(4)
C22 0.138(6) 0.075(4) 0.103(5) -0.032(4) -0.007(5) 0.030(4)
C19 0.072(4) 0.070(4) 0.116(5) 0.005(3) -0.018(4) 0.016(3)
C33 0.086(5) 0.147(7) 0.092(5) 0.016(5) -0.007(4) -0.039(5)
C26 0.097(5) 0.078(4) 0.150(7) 0.066(4) 0.028(5) 0.011(4)
C24 0.146(7) 0.098(5) 0.056(4) -0.007(3) 0.001(4) 0.002(5)
C21 0.071(4) 0.084(4) 0.135(6) 0.001(4) 0.035(4) 0.001(3)
C32 0.125(6) 0.124(6) 0.065(4) -0.029(4) -0.005(4) -0.001(5)
C58 0.114(5) 0.057(3) 0.139(6) -0.018(4) -0.041(5) -0.008(4)
C63 0.100(6) 0.094(5) 0.138(7) -0.063(5) 0.023(5) -0.023(4)
C62 0.121(6) 0.092(5) 0.078(4) -0.013(4) 0.007(4) -0.034(5)
C61 0.080(5) 0.093(5) 0.116(6) -0.015(4) -0.022(4) -0.003(4)
C60 0.098(5) 0.120(5) 0.110(5) -0.043(4) 0.026(4) -0.054(4)
C59 0.150(6) 0.082(4) 0.090(5) 0.002(4) -0.011(5) -0.058(4)
C37 0.133(6) 0.102(5) 0.098(5) -0.027(4) -0.047(5) 0.015(5)
C68 0.136(7) 0.093(5) 0.123(7) -0.009(5) 0.012(6) -0.015(5)
C67 0.113(6) 0.084(5) 0.155(8) -0.002(5) 0.042(6) 0.004(5)
C66 0.091(5) 0.093(5) 0.139(7) 0.012(5) 0.028(5) -0.006(4)
C65 0.126(6) 0.087(5) 0.085(5) 0.003(4) 0.024(4) -0.014(4)
C64 0.162(8) 0.081(5) 0.102(6) 0.010(4) -0.011(5) 0.022(5)
C69 0.153(8) 0.119(7) 0.129(7) 0.002(6) -0.041(6) 0.007(6)
C28 0.098(4) 0.118(4) 0.126(4) 0.031(4) -0.012(3) -0.022(3)
C31 0.121(6) 0.097(5) 0.100(5) -0.001(4) -0.021(4) 0.026(4)
C38 0.087(5) 0.119(6) 0.135(7) 0.005(5) -0.020(5) 0.012(4)
C30 0.156(7) 0.133(6) 0.081(5) 0.022(5) -0.050(5) -0.037(6)
C23 0.104(4) 0.132(4) 0.104(4) -0.043(3) 0.022(3) -0.033(3)
C29 0.080(4) 0.130(5) 0.160(6) -0.039(5) 0.021(4) 0.014(4)
C39 0.126(6) 0.178(8) 0.119(6) 0.083(6) -0.002(5) -0.027(6)
C36 0.061(5) 0.107(6) 0.130(6) 0.056(6) -0.005(4) -0.031(4)
C34 0.090(6) 0.0651(18) 0.185(10) 0.020(4) 0.050(6) -0.008(4)
C40 0.130(7) 0.078(9) 0.089(11) -0.055(7) -0.031(7) 0.031(9)
C35 0.112(7) 0.178(9) 0.093(3) -0.007(6) 0.060(4) -0.040(7)
C41 0.130(8) 0.190(16) 0.172(15) -0.077(11) 0.056(7) 0.003(11)
C42 0.194(10) 0.072(6) 0.113(9) -0.034(5) -0.004(9) 0.048(6)
C42A 0.160(14) 0.053(6) 0.159(13) -0.006(6) -0.036(9) -0.019(7)
C41A 0.131(9) 0.087(7) 0.090(6) -0.026(4) 0.032(6) 0.020(6)
C40A 0.103(3) 0.167(10) 0.131(9) -0.059(7) 0.012(5) -0.029(5)
C35A 0.136(17) 0.137(13) 0.138(13) 0.087(10) 0.008(13) -0.033(12)
C34A 0.104(15) 0.114(15) 0.096(9) -0.007(8) 0.003(8) -0.026(12)
C36A 0.086(14) 0.126(12) 0.146(16) -0.019(10) 0.063(12) 0.004(9)

loop_
_atom_type_symbol
_atom_type_description
_atom_type_scat_dispersion_real
_atom_type_scat_dispersion_imag
_atom_type_scat_source
C C 0.0181 0.0091 'International Tables Vol C Tables 4.2.6.8 and 6.1.1.4'
H H 0 0 'International Tables Vol C Tables 4.2.6.8 and 6.1.1.4'
Co Co -2.3653 3.6143 'International Tables Vol C Tables 4.2.6.8 and 6.1.1.4'
F F 0.0727 0.0534 'International Tables Vol C Tables 4.2.6.8 and 6.1.1.4'
N N 0.0311 0.018 'International Tables Vol C Tables 4.2.6.8 and 6.1.1.4'
Na Na 0.1353 0.1239 'International Tables Vol C Tables 4.2.6.8 and 6.1.1.4'
Si Si 0.2541 0.3302 'International Tables Vol C Tables 4.2.6.8 and 6.1.1.4'

loop_
_exptl_crystal_face_index_h
_exptl_crystal_face_index_k
_exptl_crystal_face_index_l
_exptl_crystal_face_perp_dist
1 -1 1 0.0884
-1 0 -1 0.0602
1 0 1 0.0444
0 -1 1 0.1097
0 1 -1 0.0862
1 1 1 0.1089
0 0 -1 0.0535
0 0 1 0.0554
-1 -1 1 0.0954
0 -1 -1 0.1026
1 0 -1 0.0542
-1 0 1 0.0471
-1 1 1 0.1008
0 1 0 0.1189
-1 0 0 0.0471
1 0 0 0.0463
1 -1 0 0.0758
-1 1 0 0.0965
-1 -1 0 0.0822
1 1 0 0.1142
5 5 -16 0.0505
0 -2 -18 0.0496
6 0 -17 0.0439

loop_
_geom_angle_atom_site_label_1
_geom_angle_atom_site_label_2
_geom_angle_atom_site_label_3
_geom_angle
_geom_angle_site_symmetry_1
_geom_angle_site_symmetry_3
_geom_angle_publ_flag
N4 Co3 Na2 50.90(11) . . ?
N4 Co3 C49 113.85(16) . . ?
N5 Co3 Na2 171.54(12) . . ?
N5 Co3 N4 133.80(15) . . ?
N5 Co3 C49 112.29(16) . . ?
C49 Co3 Na2 63.22(12) . . ?
N1 Co1 Na1 57.15(11) . . ?
N1 Co1 N2 113.84(14) . . ?
N1 Co1 C43 116.45(15) . . ?
N2 Co1 Na1 57.22(10) . . ?
N2 Co1 C43 129.69(15) . . ?
C43 Co1 Na1 169.26(13) . . ?
N3 Co2 Na4 41.53(10) . 3_666 ?
N3 Co2 C55 123.30(15) . . ?
N3 Co2 C46 115.52(14) . . ?
C55 Co2 Na4 82.30(11) . 3_666 ?
C55 Co2 C46 119.15(15) . . ?
C46 Co2 Na4 156.58(11) . 3_666 ?
N6 Co4 Na3 47.77(11) . . ?
N6 Co4 C52 116.25(16) . . ?
N7 Co4 Na3 155.40(12) . . ?
N7 Co4 N6 131.21(16) . . ?
N7 Co4 C52 112.28(17) . . ?
C52 Co4 Na3 72.81(13) . . ?
N1 Si2 Na1 43.54(12) . . ?
N1 Si2 C5 110.6(2) . . ?
N1 Si2 C4 115.6(2) . . ?
N1 Si2 C6 111.4(2) . . ?
C5 Si2 Na1 73.38(18) . . ?
C5 Si2 C6 108.7(3) . . ?
C4 Si2 Na1 150.6(2) . . ?
C4 Si2 C5 106.5(2) . . ?
C4 Si2 C6 103.6(3) . . ?
C6 Si2 Na1 104.12(18) . . ?
N3 Si6 Na4 48.68(12) . 3_666 ?
N3 Si6 C17 112.2(2) . . ?
N3 Si6 C16 107.5(2) . . ?
N3 Si6 C18 114.1(2) . . ?
C17 Si6 Na4 78.43(19) . 3_666 ?
C17 Si6 C16 107.0(3) . . ?
C16 Si6 Na4 85.8(2) . 3_666 ?
C18 Si6 Na4 161.4(2) . 3_666 ?
C18 Si6 C17 107.1(3) . . ?
C18 Si6 C16 108.6(3) . . ?
N2 Si3 Na1 47.19(12) . . ?
N2 Si3 C9 113.3(2) . . ?
N2 Si3 C7 111.0(2) . . ?
N2 Si3 C8 114.1(2) . . ?
C9 Si3 Na1 139.83(19) . . ?
C9 Si3 C7 108.3(3) . . ?
C9 Si3 C8 106.6(3) . . ?
C7 Si3 Na1 65.29(18) . . ?
C7 Si3 C8 102.8(3) . . ?
C8 Si3 Na1 113.5(2) . . ?
N3 Si5 Na4 51.17(12) . 3_666 ?
N3 Si5 C14 106.8(2) . . ?
N3 Si5 C13 114.4(2) . . ?
N3 Si5 C15 111.2(2) . . ?
C14 Si5 Na4 96.23(17) . 3_666 ?
C14 Si5 C13 110.9(3) . . ?
C14 Si5 C15 106.6(3) . . ?
C13 Si5 Na4 152.7(2) . 3_666 ?
C13 Si5 C15 106.7(3) . . ?
C15 Si5 Na4 66.9(2) . 3_666 ?
N2 Si4 C12 111.2(2) . . ?
N2 Si4 C11 111.8(2) . . ?
N2 Si4 C10 113.8(2) . . ?
C12 Si4 C11 107.1(3) . . ?
C12 Si4 C10 104.2(3) . . ?
C10 Si4 C11 108.3(3) . . ?
N4 Si8 Na2 44.57(13) . . ?
N4 Si8 C22 112.8(3) . . ?
N4 Si8 C24 112.8(3) . . ?
N4 Si8 C23 110.9(3) . . ?
C22 Si8 Na2 93.2(2) . . ?
C24 Si8 Na2 155.0(2) . . ?
C24 Si8 C22 108.0(3) . . ?
C24 Si8 C23 107.1(4) . . ?
C23 Si8 Na2 78.9(2) . . ?
C23 Si8 C22 104.9(4) . . ?
N1 Si1 Na1 43.55(13) . . ?
N1 Si1 C2 114.2(2) . . ?
N1 Si1 C1 110.5(2) . . ?
N1 Si1 C3 111.9(2) . . ?
C2 Si1 Na1 153.56(18) . . ?
C2 Si1 C3 106.3(3) . . ?
C1 Si1 Na1 76.7(2) . . ?
C1 Si1 C2 107.0(3) . . ?
C1 Si1 C3 106.5(3) . . ?
C3 Si1 Na1 97.2(2) . . ?
N5 Si9 C27 110.7(2) . . ?
N5 Si9 C25 112.6(2) . . ?
N5 Si9 C26 114.2(3) . . ?
C27 Si9 C25 107.3(3) . . ?
C27 Si9 C26 106.4(3) . . ?
C26 Si9 C25 105.1(3) . . ?
N5 Si10 C28 113.3(3) . . ?
N5 Si10 C30 113.3(3) . . ?
N5 Si10 C29 112.7(3) . . ?
C28 Si10 C30 105.3(4) . . ?
C28 Si10 C29 105.5(4) . . ?
C30 Si10 C29 106.1(4) . . ?
N4 Si7 Na2 50.51(13) . . ?
N4 Si7 C20 109.9(2) . . ?
N4 Si7 C19 110.4(2) . . ?
N4 Si7 C21 115.5(3) . . ?
C20 Si7 Na2 98.0(2) . . ?
C20 Si7 C19 105.4(3) . . ?
C19 Si7 Na2 67.0(2) . . ?
C21 Si7 Na2 153.1(2) . . ?
C21 Si7 C20 108.9(3) . . ?
C21 Si7 C19 106.3(3) . . ?
N6 Si11 Na3 49.16(13) . . ?
N6 Si11 C33 110.3(3) . . ?
N6 Si11 C32 115.1(3) . . ?
N6 Si11 C31 110.6(3) . . ?
C33 Si11 Na3 88.7(2) . . ?
C33 Si11 C31 104.9(4) . . ?
C32 Si11 Na3 159.3(3) . . ?
C32 Si11 C33 111.1(4) . . ?
C32 Si11 C31 104.2(3) . . ?
C31 Si11 Na3 74.9(2) . . ?
N6 Si12 Na3 51.00(13) . . ?
N6 Si12 C36 111.1(3) . . ?
N6 Si12 C34 108.8(3) . . ?
N6 Si12 C35 117.2(4) . . ?
N6 Si12 C35A 118.0(10) . . ?
N6 Si12 C36A 105.0(8) . . ?
C36 Si12 Na3 99.4(4) . . ?
C36 Si12 C34 101.6(5) . . ?
C34 Si12 Na3 62.7(3) . . ?
C35 Si12 Na3 148.5(4) . . ?
C35 Si12 C36 111.8(6) . . ?
C35 Si12 C34 105.0(5) . . ?
C35A Si12 Na3 105.3(13) . . ?
C35A Si12 C36A 102.3(16) . . ?
C34A Si12 Na3 77.9(11) . . ?
C34A Si12 N6 114.0(10) . . ?
C34A Si12 C35A 113.0(16) . . ?
C34A Si12 C36A 102.0(14) . . ?
C36A Si12 Na3 150.1(8) . . ?
N7 Si13 C37 112.8(3) . . ?
N7 Si13 C38 113.7(3) . . ?
N7 Si13 C39 112.0(3) . . ?
C37 Si13 C39 106.7(4) . . ?
C38 Si13 C37 105.7(4) . . ?
C38 Si13 C39 105.5(4) . . ?
N7 Si14 C40 108.2(5) . . ?
N7 Si14 C42 118.2(4) . . ?
N7 Si14 C42A 105.8(6) . . ?
N7 Si14 C41A 109.3(4) . . ?
N7 Si14 C40A 111.8(6) . . ?
C40 Si14 C42A 95.3(9) . . ?
C41 Si14 N7 116.5(8) . . ?
C41 Si14 C40 119.5(11) . . ?
C41 Si14 C42A 108.7(12) . . ?
C42 Si14 C41A 100.0(6) . . ?
C40A Si14 C42 112.5(8) . . ?
C40A Si14 C41A 103.4(8) . . ?
Co3 Na2 Si8 56.42(4) . . ?
Si7 Na2 Co3 58.80(4) . . ?
Si7 Na2 Si8 54.37(5) . . ?
F5 Na2 Co3 71.13(7) . . ?
F5 Na2 Si8 90.04(8) . . ?
F5 Na2 Si7 128.76(9) . . ?
F5 Na2 N4 99.04(12) . . ?
F5 Na2 C46 96.40(12) . . ?
F5 Na2 C49 51.69(10) . . ?
F5 Na2 C50 29.40(10) . . ?
F5 Na2 C47 96.38(12) . . ?
F5 Na2 C19 163.51(15) . . ?
F9 Na2 Co3 93.84(8) . . ?
F9 Na2 Si8 139.88(11) . . ?
F9 Na2 Si7 88.28(11) . . ?
F9 Na2 F5 106.11(13) . . ?
F9 Na2 N4 110.94(13) . . ?
F9 Na2 C46 77.50(11) . . ?
F9 Na2 C49 71.54(11) . . ?
F9 Na2 C50 79.00(13) . . ?
F9 Na2 C47 103.96(12) . . ?
F9 Na2 C19 80.99(17) . . ?
N4 Na2 Co3 38.19(8) . . ?
N4 Na2 Si8 29.08(9) . . ?
N4 Na2 Si7 32.24(9) . . ?
N4 Na2 C46 159.32(14) . . ?
N4 Na2 C49 76.99(12) . . ?
N4 Na2 C50 98.60(13) . . ?
N4 Na2 C47 135.81(13) . . ?
N4 Na2 C19 64.48(15) . . ?
C46 Na2 Co3 162.48(11) . . ?
C46 Na2 Si8 138.02(10) . . ?
C46 Na2 Si7 134.84(11) . . ?
C46 Na2 C49 123.60(13) . . ?
C46 Na2 C47 27.58(11) . . ?
C46 Na2 C19 99.70(15) . . ?
C49 Na2 Co3 38.94(8) . . ?
C49 Na2 Si8 92.52(9) . . ?
C49 Na2 Si7 90.39(9) . . ?
C49 Na2 C19 119.80(15) . . ?
C50 Na2 Co3 61.47(9) . . ?
C50 Na2 Si8 103.93(10) . . ?
C50 Na2 Si7 117.57(10) . . ?
C50 Na2 C46 101.60(13) . . ?
C50 Na2 C49 27.63(11) . . ?
C50 Na2 C47 114.25(13) . . ?
C50 Na2 C19 146.69(15) . . ?
C47 Na2 Co3 160.70(11) . . ?
C47 Na2 Si8 110.54(10) . . ?
C47 Na2 Si7 128.12(11) . . ?
C47 Na2 C49 141.45(14) . . ?
C47 Na2 C19 96.26(14) . . ?
C19 Na2 Co3 93.83(12) . . ?
C19 Na2 Si8 75.60(13) . . ?
C19 Na2 Si7 35.29(11) . . ?
Si6 Na4 Co2 54.56(4) 3_666 3_666 ?
Si5 Na4 Co2 52.44(4) 3_666 3_666 ?
Si5 Na4 Si6 57.98(5) 3_666 3_666 ?
F8 Na4 Co2 138.07(9) . 3_666 ?
F8 Na4 Si6 130.73(10) . 3_666 ?
F8 Na4 Si5 167.95(11) . 3_666 ?
F8 Na4 F7 67.27(9) . . ?
F8 Na4 N3 158.39(14) . 3_666 ?
F8 Na4 C54 24.00(9) . . ?
F8 Na4 C15 132.69(16) . 3_666 ?
F7 Na4 Co2 115.00(9) . 3_666 ?
F7 Na4 Si6 161.93(10) . 3_666 ?
F7 Na4 Si5 104.00(9) . 3_666 ?
F7 Na4 N3 131.42(13) . 3_666 ?
F7 Na4 C54 48.01(10) . . ?
F7 Na4 C15 86.18(16) . 3_666 ?
F10 Na4 Co2 63.98(8) . 3_666 ?
F10 Na4 Si6 98.12(11) . 3_666 ?
F10 Na4 Si5 114.48(10) . 3_666 ?
F10 Na4 F8 74.51(11) . . ?
F10 Na4 F7 88.09(13) . . ?
F10 Na4 N3 93.57(12) . 3_666 ?
F10 Na4 C54 64.63(11) . . ?
F10 Na4 C15 145.66(17) . 3_666 ?
N3 Na4 Co2 31.88(7) 3_666 3_666 ?
N3 Na4 Si6 31.72(9) 3_666 3_666 ?
N3 Na4 Si5 33.27(9) 3_666 3_666 ?
N3 Na4 C54 157.66(12) 3_666 . ?
N3 Na4 C15 66.06(15) 3_666 3_666 ?
C54 Na4 Co2 125.95(9) . 3_666 ?
C54 Na4 Si6 149.45(11) . 3_666 ?
C54 Na4 Si5 151.08(11) . 3_666 ?
C15 Na4 Co2 88.10(13) 3_666 3_666 ?
C15 Na4 Si6 79.11(14) 3_666 3_666 ?
C15 Na4 Si5 35.84(13) 3_666 3_666 ?
C15 Na4 C54 129.66(17) 3_666 . ?
Co1 Na1 Si3 61.25(4) . . ?
Co1 Na1 Si1 59.65(4) . . ?
Co1 Na1 C7 81.96(11) . . ?
Co1 Na1 C58 147.92(12) . . ?
Co1 Na1 C63 141.03(11) . . ?
Co1 Na1 C62 142.93(11) . . ?
Co1 Na1 C61 152.49(11) . . ?
Co1 Na1 C60 162.98(12) . . ?
Co1 Na1 C59 159.56(11) . . ?
Si3 Na1 Si1 120.02(6) . . ?
N1 Na1 Co1 41.75(8) . . ?
N1 Na1 Si3 95.17(9) . . ?
N1 Na1 Si1 28.42(9) . . ?
N1 Na1 N2 83.38(12) . . ?
N1 Na1 C7 98.11(15) . . ?
N1 Na1 C58 110.35(12) . . ?
N1 Na1 C63 121.71(15) . . ?
N1 Na1 C62 146.71(18) . . ?
N1 Na1 C61 165.51(13) . . ?
N1 Na1 C60 142.54(17) . . ?
N1 Na1 C59 118.93(15) . . ?
N2 Na1 Co1 41.94(8) . . ?
N2 Na1 Si3 30.58(9) . . ?
N2 Na1 Si1 99.54(10) . . ?
N2 Na1 C7 63.74(14) . . ?
N2 Na1 C58 160.91(17) . . ?
N2 Na1 C63 134.17(18) . . ?
N2 Na1 C62 113.88(14) . . ?
N2 Na1 C61 111.09(13) . . ?
N2 Na1 C60 127.16(17) . . ?
N2 Na1 C59 153.77(19) . . ?
C7 Na1 Si3 33.82(10) . . ?
C7 Na1 Si1 126.31(13) . . ?
C58 Na1 Si3 150.74(12) . . ?
C58 Na1 Si1 88.49(10) . . ?
C58 Na1 C7 124.47(19) . . ?
C58 Na1 C63 27.1 . . ?
C58 Na1 C62 47.63(5) . . ?
C58 Na1 C61 55.4 . . ?
C58 Na1 C60 47.6 . . ?
C58 Na1 C59 27 . . ?
C63 Na1 Si3 141.13(15) . . ?
C63 Na1 Si1 94.02(12) . . ?
C63 Na1 C7 135.40(15) . . ?
C63 Na1 C62 26.9 . . ?
C63 Na1 C61 47.44(5) . . ?
C63 Na1 C60 55.4 . . ?
C63 Na1 C59 47.7 . . ?
C62 Na1 Si3 114.24(14) . . ?
C62 Na1 Si1 118.29(15) . . ?
C62 Na1 C7 114.95(18) . . ?
C62 Na1 C61 26.8 . . ?
C62 Na1 C60 47.32(5) . . ?
C61 Na1 Si3 97.95(10) . . ?
C61 Na1 Si1 141.17(11) . . ?
C61 Na1 C7 89.46(16) . . ?
C60 Na1 Si3 103.25(13) . . ?
C60 Na1 Si1 133.30(14) . . ?
C60 Na1 C7 81.04(14) . . ?
C60 Na1 C61 26.7 . . ?
C59 Na1 Si3 126.52(17) . . ?
C59 Na1 Si1 106.52(15) . . ?
C59 Na1 C7 97.44(18) . . ?
C59 Na1 C62 55.4 . . ?
C59 Na1 C61 47.39(5) . . ?
C59 Na1 C60 26.9 . . ?
Si11 Na3 Co4 59.04(4) . . ?
Si12 Na3 Co4 58.95(4) . . ?
Si12 Na3 Si11 57.85(5) . . ?
F6 Na3 Co4 69.89(8) . . ?
F6 Na3 Si11 126.36(10) . . ?
F6 Na3 Si12 108.79(10) . . ?
F6 Na3 F1 75.74(11) . . ?
F6 Na3 F2 95.55(12) . . ?
F6 Na3 N6 105.80(13) . . ?
F6 Na3 C51 25.37(11) . . ?
F6 Na3 C34 121.5(3) . . ?
F1 Na3 Co4 143.89(10) . . ?
F1 Na3 Si11 157.04(11) . . ?
F1 Na3 Si12 125.91(10) . . ?
F1 Na3 N6 159.04(14) . . ?
F1 Na3 C51 93.79(12) . . ?
F1 Na3 C34 92.2(2) . . ?
F2 Na3 Co4 124.60(10) . . ?
F2 Na3 Si11 99.94(10) . . ?
F2 Na3 Si12 153.77(11) . . ?
F2 Na3 F1 68.72(10) . . ?
F2 Na3 N6 130.87(14) . . ?
F2 Na3 C51 85.72(13) . . ?
F2 Na3 C34 133.2(2) . . ?
N6 Na3 Co4 37.33(9) . . ?
N6 Na3 Si11 32.69(10) . . ?
N6 Na3 Si12 33.30(9) . . ?
N6 Na3 C51 95.10(13) . . ?
N6 Na3 C34 69.0(2) . . ?
C51 Na3 Co4 58.09(9) . . ?
C51 Na3 Si11 105.52(10) . . ?
C51 Na3 Si12 112.22(11) . . ?
C34 Na3 Co4 96.37(18) . . ?
C34 Na3 Si11 81.3(2) . . ?
C34 Na3 Si12 38.03(18) . . ?
C34 Na3 C51 139.6(2) . . ?
C54 F8 Na4 114.4(2) . . ?
C53 F7 Na4 110.7(2) . . ?
C51 F6 Na3 110.5(2) . . ?
C50 F5 Na2 92.9(2) . . ?
C44 F1 Na3 114.7(2) . . ?
C45 F2 Na3 115.7(2) . . ?
C56 F9 Na2 157.5(2) . . ?
C57 F10 Na4 142.7(3) . . ?
Co2 N3 Na4 106.59(13) . 3_666 ?
Si6 N3 Co2 115.93(19) . . ?
Si6 N3 Si5 126.84(18) . . ?
Si6 N3 Na4 99.61(16) . 3_666 ?
Si5 N3 Co2 107.61(18) . . ?
Si5 N3 Na4 95.56(16) . 3_666 ?
Co1 N1 Na1 81.10(12) . . ?
Si2 N1 Co1 112.71(18) . . ?
Si2 N1 Na1 107.86(18) . . ?
Si1 N1 Co1 119.7(2) . . ?
Si1 N1 Si2 119.5(2) . . ?
Si1 N1 Na1 108.03(18) . . ?
Co1 N2 Na1 80.84(12) . . ?
Si3 N2 Co1 119.1(2) . . ?
Si3 N2 Si4 118.2(2) . . ?
Si3 N2 Na1 102.23(17) . . ?
Si4 N2 Co1 111.96(19) . . ?
Si4 N2 Na1 118.62(18) . . ?
Co3 N4 Na2 90.91(14) . . ?
Si8 N4 Co3 115.0(2) . . ?
Si8 N4 Na2 106.35(17) . . ?
Si7 N4 Co3 116.05(19) . . ?
Si7 N4 Si8 122.6(2) . . ?
Si7 N4 Na2 97.24(17) . . ?
Co4 N6 Na3 94.90(14) . . ?
Si11 N6 Co4 116.99(19) . . ?
Si11 N6 Na3 98.14(17) . . ?
Si12 N6 Co4 115.8(2) . . ?
Si12 N6 Si11 123.7(2) . . ?
Si12 N6 Na3 95.70(17) . . ?
Si9 N5 Co3 119.0(2) . . ?
Si10 N5 Co3 116.78(19) . . ?
Si10 N5 Si9 123.9(2) . . ?
C44 C43 Co1 124.0(3) . . ?
C44 C43 C48 111.5(4) . . ?
C48 C43 Co1 123.5(3) . . ?
Si13 N7 Co4 118.6(2) . . ?
Si13 N7 Si14 125.5(2) . . ?
Si14 N7 Co4 114.3(2) . . ?
C57 C55 Co2 126.4(3) 3_666 . ?
C57 C55 C56 110.7(3) 3_666 . ?
C56 C55 Co2 122.7(3) . . ?
Co2 C46 Na2 105.05(15) . . ?
C45 C46 Co2 117.0(3) . . ?
C45 C46 Na2 102.9(3) . . ?
C45 C46 C47 111.3(4) . . ?
C47 C46 Co2 128.8(3) . . ?
C47 C46 Na2 78.7(2) . . ?
F1 C44 C45 116.4(4) . . ?
C43 C44 F1 119.7(4) . . ?
C43 C44 C45 123.9(4) . . ?
C46 C45 F2 118.9(4) . . ?
C46 C45 C44 125.3(4) . . ?
C44 C45 F2 115.7(4) . . ?
F6 C51 Na3 44.09(18) . . ?
C50 C51 Na3 135.5(3) . . ?
C50 C51 F6 117.2(4) . . ?
C50 C51 C52 125.0(4) . . ?
C52 C51 Na3 87.6(3) . . ?
C52 C51 F6 117.7(4) . . ?
Co3 C49 Na2 77.84(13) . . ?
C50 C49 Co3 127.8(3) . . ?
C50 C49 Na2 72.4(2) . . ?
C54 C49 Co3 121.4(3) . . ?
C54 C49 Na2 133.6(3) . . ?
C54 C49 C50 110.2(4) . . ?
F5 C50 Na2 57.7(2) . . ?
C51 C50 Na2 130.6(3) . . ?
C51 C50 F5 117.4(4) . . ?
C51 C50 C49 125.1(4) . . ?
C49 C50 Na2 79.9(3) . . ?
C49 C50 F5 117.5(4) . . ?
F8 C54 Na4 41.61(16) . . ?
C49 C54 Na4 147.9(3) . . ?
C49 C54 F8 118.7(4) . . ?
C53 C54 Na4 80.2(3) . . ?
C53 C54 F8 116.3(4) . . ?
C53 C54 C49 125.0(4) . . ?
C55 C57 F10 118.2(3) 3_666 . ?
C55 C57 C56 125.5(4) 3_666 . ?
C56 C57 F10 116.3(4) . . ?
F4 C48 C43 119.3(4) . . ?
F4 C48 C47 116.7(4) . . ?
C43 C48 C47 124.0(4) . . ?
C51 C52 Co4 126.0(3) . . ?
C51 C52 C53 109.9(4) . . ?
C53 C52 Co4 123.4(3) . . ?
C55 C56 F9 119.1(3) . . ?
C55 C56 C57 123.8(4) . . ?
C57 C56 F9 117.1(3) . . ?
F3 C47 Na2 88.9(2) . . ?
F3 C47 C46 119.0(4) . . ?
F3 C47 C48 117.1(4) . . ?
C46 C47 Na2 73.7(2) . . ?
C46 C47 C48 123.9(4) . . ?
C48 C47 Na2 108.8(3) . . ?
C54 C53 F7 116.3(4) . . ?
C54 C53 C52 124.8(4) . . ?
C52 C53 F7 118.9(4) . . ?
Si5 C14 H14A 109.5 . . ?
Si5 C14 H14B 109.5 . . ?
Si5 C14 H14C 109.5 . . ?
H14A C14 H14B 109.5 . . ?
H14A C14 H14C 109.5 . . ?
H14B C14 H14C 109.5 . . ?
Si2 C5 H5A 109.5 . . ?
Si2 C5 H5B 109.5 . . ?
Si2 C5 H5C 109.5 . . ?
H5A C5 H5B 109.5 . . ?
H5A C5 H5C 109.5 . . ?
H5B C5 H5C 109.5 . . ?
Si7 C20 H20A 109.5 . . ?
Si7 C20 H20B 109.5 . . ?
Si7 C20 H20C 109.5 . . ?
H20A C20 H20B 109.5 . . ?
H20A C20 H20C 109.5 . . ?
H20B C20 H20C 109.5 . . ?
Si1 C2 H2A 109.5 . . ?
Si1 C2 H2B 109.5 . . ?
Si1 C2 H2C 109.5 . . ?
H2A C2 H2B 109.5 . . ?
H2A C2 H2C 109.5 . . ?
H2B C2 H2C 109.5 . . ?
Si2 C4 H4A 109.5 . . ?
Si2 C4 H4B 109.5 . . ?
Si2 C4 H4C 109.5 . . ?
H4A C4 H4B 109.5 . . ?
H4A C4 H4C 109.5 . . ?
H4B C4 H4C 109.5 . . ?
Si2 C6 H6A 109.5 . . ?
Si2 C6 H6B 109.5 . . ?
Si2 C6 H6C 109.5 . . ?
H6A C6 H6B 109.5 . . ?
H6A C6 H6C 109.5 . . ?
H6B C6 H6C 109.5 . . ?
Si1 C1 H1A 109.5 . . ?
Si1 C1 H1B 109.5 . . ?
Si1 C1 H1C 109.5 . . ?
H1A C1 H1B 109.5 . . ?
H1A C1 H1C 109.5 . . ?
H1B C1 H1C 109.5 . . ?
Si9 C27 H27A 109.5 . . ?
Si9 C27 H27B 109.5 . . ?
Si9 C27 H27C 109.5 . . ?
H27A C27 H27B 109.5 . . ?
H27A C27 H27C 109.5 . . ?
H27B C27 H27C 109.5 . . ?
Si4 C12 H12A 109.5 . . ?
Si4 C12 H12B 109.5 . . ?
Si4 C12 H12C 109.5 . . ?
H12A C12 H12B 109.5 . . ?
H12A C12 H12C 109.5 . . ?
H12B C12 H12C 109.5 . . ?
Si3 C9 H9A 109.5 . . ?
Si3 C9 H9B 109.5 . . ?
Si3 C9 H9C 109.5 . . ?
H9A C9 H9B 109.5 . . ?
H9A C9 H9C 109.5 . . ?
H9B C9 H9C 109.5 . . ?
Si4 C11 H11A 109.5 . . ?
Si4 C11 H11B 109.5 . . ?
Si4 C11 H11C 109.5 . . ?
H11A C11 H11B 109.5 . . ?
H11A C11 H11C 109.5 . . ?
H11B C11 H11C 109.5 . . ?
Si3 C7 H7B 109.5 . . ?
Si3 C7 H7C 109.5 . . ?
Si3 C7 H7A 109.5 . . ?
H7B C7 H7C 109.5 . . ?
H7B C7 H7A 109.5 . . ?
H7C C7 H7A 109.5 . . ?
Si6 C17 H17A 109.5 . . ?
Si6 C17 H17B 109.5 . . ?
Si6 C17 H17C 109.5 . . ?
H17A C17 H17B 109.5 . . ?
H17A C17 H17C 109.5 . . ?
H17B C17 H17C 109.5 . . ?
Si4 C10 H10A 109.5 . . ?
Si4 C10 H10B 109.5 . . ?
Si4 C10 H10C 109.5 . . ?
H10A C10 H10B 109.5 . . ?
H10A C10 H10C 109.5 . . ?
H10B C10 H10C 109.5 . . ?
Si1 C3 H3A 109.5 . . ?
Si1 C3 H3B 109.5 . . ?
Si1 C3 H3C 109.5 . . ?
H3A C3 H3B 109.5 . . ?
H3A C3 H3C 109.5 . . ?
H3B C3 H3C 109.5 . . ?
Si5 C13 H13A 109.5 . . ?
Si5 C13 H13B 109.5 . . ?
Si5 C13 H13C 109.5 . . ?
H13A C13 H13B 109.5 . . ?
H13A C13 H13C 109.5 . . ?
H13B C13 H13C 109.5 . . ?
Si3 C8 H8A 109.5 . . ?
Si3 C8 H8B 109.5 . . ?
Si3 C8 H8C 109.5 . . ?
H8A C8 H8B 109.5 . . ?
H8A C8 H8C 109.5 . . ?
H8B C8 H8C 109.5 . . ?
Si6 C16 H16A 109.5 . . ?
Si6 C16 H16B 109.5 . . ?
Si6 C16 H16C 109.5 . . ?
H16A C16 H16B 109.5 . . ?
H16A C16 H16C 109.5 . . ?
H16B C16 H16C 109.5 . . ?
Si5 C15 H15B 109.5 . . ?
Si5 C15 H15C 109.5 . . ?
Si5 C15 H15A 109.5 . . ?
H15B C15 H15C 109.5 . . ?
H15B C15 H15A 109.5 . . ?
H15C C15 H15A 109.5 . . ?
Si9 C25 H25A 109.5 . . ?
Si9 C25 H25B 109.5 . . ?
Si9 C25 H25C 109.5 . . ?
H25A C25 H25B 109.5 . . ?
H25A C25 H25C 109.5 . . ?
H25B C25 H25C 109.5 . . ?
Si6 C18 H18A 109.5 . . ?
Si6 C18 H18B 109.5 . . ?
Si6 C18 H18C 109.5 . . ?
H18A C18 H18B 109.5 . . ?
H18A C18 H18C 109.5 . . ?
H18B C18 H18C 109.5 . . ?
Si8 C22 H22A 109.5 . . ?
Si8 C22 H22B 109.5 . . ?
Si8 C22 H22C 109.5 . . ?
H22A C22 H22B 109.5 . . ?
H22A C22 H22C 109.5 . . ?
H22B C22 H22C 109.5 . . ?
Si7 C19 H19B 109.5 . . ?
Si7 C19 H19C 109.5 . . ?
Si7 C19 H19A 109.5 . . ?
H19B C19 H19C 109.5 . . ?
H19B C19 H19A 109.5 . . ?
H19C C19 H19A 109.5 . . ?
Si11 C33 H33A 109.5 . . ?
Si11 C33 H33B 109.5 . . ?
Si11 C33 H33C 109.5 . . ?
H33A C33 H33B 109.5 . . ?
H33A C33 H33C 109.5 . . ?
H33B C33 H33C 109.5 . . ?
Si9 C26 H26A 109.5 . . ?
Si9 C26 H26B 109.5 . . ?
Si9 C26 H26C 109.5 . . ?
H26A C26 H26B 109.5 . . ?
H26A C26 H26C 109.5 . . ?
H26B C26 H26C 109.5 . . ?
Si8 C24 H24A 109.5 . . ?
Si8 C24 H24B 109.5 . . ?
Si8 C24 H24C 109.5 . . ?
H24A C24 H24B 109.5 . . ?
H24A C24 H24C 109.5 . . ?
H24B C24 H24C 109.5 . . ?
Si7 C21 H21A 109.5 . . ?
Si7 C21 H21B 109.5 . . ?
Si7 C21 H21C 109.5 . . ?
H21A C21 H21B 109.5 . . ?
H21A C21 H21C 109.5 . . ?
H21B C21 H21C 109.5 . . ?
Si11 C32 H32A 109.5 . . ?
Si11 C32 H32B 109.5 . . ?
Si11 C32 H32C 109.5 . . ?
H32A C32 H32B 109.5 . . ?
H32A C32 H32C 109.5 . . ?
H32B C32 H32C 109.5 . . ?
Na1 C58 H58 116.9 . . ?
C63 C58 Na1 76.81(14) . . ?
C63 C58 H58 120 . . ?
C63 C58 C59 120 . . ?
C59 C58 Na1 77.05(14) . . ?
C59 C58 H58 120 . . ?
Na1 C63 H63 117.2 . . ?
C58 C63 Na1 76.12(14) . . ?
C58 C63 H63 120 . . ?
C62 C63 Na1 77.45(14) . . ?
C62 C63 C58 120 . . ?
C62 C63 H63 120 . . ?
Na1 C62 H62 118 . . ?
C63 C62 Na1 75.63(14) . . ?
C63 C62 H62 120 . . ?
C61 C62 Na1 77.18(14) . . ?
C61 C62 C63 120 . . ?
C61 C62 H62 120 . . ?
Na1 C61 H61 118.5 . . ?
C62 C61 Na1 76.06(14) . . ?
C62 C61 H61 120 . . ?
C62 C61 C60 120 . . ?
C60 C61 Na1 76.29(14) . . ?
C60 C61 H61 120 . . ?
Na1 C60 H60 118.2 . . ?
C61 C60 Na1 76.97(14) . . ?
C61 C60 H60 120 . . ?
C59 C60 Na1 75.66(14) . . ?
C59 C60 C61 120 . . ?
C59 C60 H60 120 . . ?
Na1 C59 H59 117.4 . . ?
C58 C59 Na1 75.91(14) . . ?
C58 C59 H59 120 . . ?
C60 C59 Na1 77.47(14) . . ?
C60 C59 C58 120 . . ?
C60 C59 H59 120 . . ?
Si13 C37 H37A 109.5 . . ?
Si13 C37 H37B 109.5 . . ?
Si13 C37 H37C 109.5 . . ?
H37A C37 H37B 109.5 . . ?
H37A C37 H37C 109.5 . . ?
H37B C37 H37C 109.5 . . ?
C67 C68 H68 120 . . ?
C67 C68 C69 120 . . ?
C69 C68 H68 120 . . ?
C68 C67 H67 120 . . ?
C66 C67 C68 120 . . ?
C66 C67 H67 120 . . ?
C67 C66 H66 120 . . ?
C67 C66 C65 120 . . ?
C65 C66 H66 120 . . ?
C66 C65 H65 120 . . ?
C64 C65 C66 120 . . ?
C64 C65 H65 120 . . ?
C65 C64 H64 120 . . ?
C65 C64 C69 120 . . ?
C69 C64 H64 120 . . ?
C68 C69 H69 120 . . ?
C64 C69 C68 120 . . ?
C64 C69 H69 120 . . ?
Si10 C28 H28A 109.5 . . ?
Si10 C28 H28B 109.5 . . ?
Si10 C28 H28C 109.5 . . ?
H28A C28 H28B 109.5 . . ?
H28A C28 H28C 109.5 . . ?
H28B C28 H28C 109.5 . . ?
Si11 C31 H31A 109.5 . . ?
Si11 C31 H31B 109.5 . . ?
Si11 C31 H31C 109.5 . . ?
H31A C31 H31B 109.5 . . ?
H31A C31 H31C 109.5 . . ?
H31B C31 H31C 109.5 . . ?
Si13 C38 H38A 109.5 . . ?
Si13 C38 H38B 109.5 . . ?
Si13 C38 H38C 109.5 . . ?
H38A C38 H38B 109.5 . . ?
H38A C38 H38C 109.5 . . ?
H38B C38 H38C 109.5 . . ?
Si10 C30 H30A 109.5 . . ?
Si10 C30 H30B 109.5 . . ?
Si10 C30 H30C 109.5 . . ?
H30A C30 H30B 109.5 . . ?
H30A C30 H30C 109.5 . . ?
H30B C30 H30C 109.5 . . ?
Si8 C23 H23A 109.5 . . ?
Si8 C23 H23B 109.5 . . ?
Si8 C23 H23C 109.5 . . ?
H23A C23 H23B 109.5 . . ?
H23A C23 H23C 109.5 . . ?
H23B C23 H23C 109.5 . . ?
Si10 C29 H29A 109.5 . . ?
Si10 C29 H29B 109.5 . . ?
Si10 C29 H29C 109.5 . . ?
H29A C29 H29B 109.5 . . ?
H29A C29 H29C 109.5 . . ?
H29B C29 H29C 109.5 . . ?
Si13 C39 H39A 109.5 . . ?
Si13 C39 H39B 109.5 . . ?
Si13 C39 H39C 109.5 . . ?
H39A C39 H39B 109.5 . . ?
H39A C39 H39C 109.5 . . ?
H39B C39 H39C 109.5 . . ?
Si12 C36 H36A 109.5 . . ?
Si12 C36 H36B 109.5 . . ?
Si12 C36 H36C 109.5 . . ?
H36A C36 H36B 109.5 . . ?
H36A C36 H36C 109.5 . . ?
H36B C36 H36C 109.5 . . ?
Si12 C34 H34B 109.5 . . ?
Si12 C34 H34C 109.5 . . ?
Si12 C34 H34A 109.5 . . ?
H34B C34 H34C 109.5 . . ?
H34B C34 H34A 109.5 . . ?
H34C C34 H34A 109.5 . . ?
Si14 C40 H40A 109.5 . . ?
Si14 C40 H40B 109.5 . . ?
Si14 C40 H40C 109.5 . . ?
H40A C40 H40B 109.5 . . ?
H40A C40 H40C 109.5 . . ?
H40B C40 H40C 109.5 . . ?
Si12 C35 H35A 109.5 . . ?
Si12 C35 H35B 109.5 . . ?
Si12 C35 H35C 109.5 . . ?
H35A C35 H35B 109.5 . . ?
H35A C35 H35C 109.5 . . ?
H35B C35 H35C 109.5 . . ?
Si14 C41 H41A 109.5 . . ?
Si14 C41 H41B 109.5 . . ?
Si14 C41 H41C 109.5 . . ?
H41A C41 H41B 109.5 . . ?
H41A C41 H41C 109.5 . . ?
H41B C41 H41C 109.5 . . ?
Si14 C42 H42A 109.5 . . ?
Si14 C42 H42B 109.5 . . ?
Si14 C42 H42C 109.5 . . ?
H42A C42 H42B 109.5 . . ?
H42A C42 H42C 109.5 . . ?
H42B C42 H42C 109.5 . . ?
Si14 C42A H42D 109.5 . . ?
Si14 C42A H42E 109.5 . . ?
Si14 C42A H42F 109.5 . . ?
H42D C42A H42E 109.5 . . ?
H42D C42A H42F 109.5 . . ?
H42E C42A H42F 109.5 . . ?
Si14 C41A H41D 109.5 . . ?
Si14 C41A H41E 109.5 . . ?
Si14 C41A H41F 109.5 . . ?
H41D C41A H41E 109.5 . . ?
H41D C41A H41F 109.5 . . ?
H41E C41A H41F 109.5 . . ?
Si14 C40A H40D 109.5 . . ?
Si14 C40A H40E 109.5 . . ?
Si14 C40A H40F 109.5 . . ?
H40D C40A H40E 109.5 . . ?
H40D C40A H40F 109.5 . . ?
H40E C40A H40F 109.5 . . ?
Si12 C35A H35D 109.5 . . ?
Si12 C35A H35E 109.5 . . ?
Si12 C35A H35F 109.5 . . ?
H35D C35A H35E 109.5 . . ?
H35D C35A H35F 109.5 . . ?
H35E C35A H35F 109.5 . . ?
Si12 C34A H34D 109.5 . . ?
Si12 C34A H34E 109.5 . . ?
Si12 C34A H34F 109.5 . . ?
H34D C34A H34E 109.5 . . ?
H34D C34A H34F 109.5 . . ?
H34E C34A H34F 109.5 . . ?
Si12 C36A H36D 109.5 . . ?
Si12 C36A H36E 109.5 . . ?
Si12 C36A H36F 109.5 . . ?
H36D C36A H36E 109.5 . . ?
H36D C36A H36F 109.5 . . ?
H36E C36A H36F 109.5 . . ?

loop_
_geom_bond_atom_site_label_1
_geom_bond_atom_site_label_2
_geom_bond_distance
_geom_bond_site_symmetry_2
_geom_bond_publ_flag
Co3 Na2 3.2079(17) . ?
Co3 N4 1.984(4) . ?
Co3 N5 1.922(3) . ?
Co3 C49 2.063(4) . ?
Co1 Na1 2.9353(17) . ?
Co1 N1 1.978(3) . ?
Co1 N2 1.987(4) . ?
Co1 C43 2.049(4) . ?
Co2 Na4 3.5448(19) 3_666 ?
Co2 N3 1.954(3) . ?
Co2 C55 2.046(4) . ?
Co2 C46 2.051(4) . ?
Co4 Na3 3.2571(19) . ?
Co4 N6 1.982(4) . ?
Co4 N7 1.923(4) . ?
Co4 C52 2.042(4) . ?
Si2 Na1 3.449(2) . ?
Si2 N1 1.735(4) . ?
Si2 C5 1.873(5) . ?
Si2 C4 1.871(5) . ?
Si2 C6 1.881(5) . ?
Si6 Na4 3.220(2) 3_666 ?
Si6 N3 1.717(4) . ?
Si6 C17 1.867(5) . ?
Si6 C16 1.868(6) . ?
Si6 C18 1.858(6) . ?
Si3 Na1 3.330(2) . ?
Si3 N2 1.733(4) . ?
Si3 C9 1.862(5) . ?
Si3 C7 1.877(5) . ?
Si3 C8 1.878(5) . ?
Si5 Na4 3.133(2) 3_666 ?
Si5 N3 1.727(4) . ?
Si5 C14 1.861(5) . ?
Si5 C13 1.862(5) . ?
Si5 C15 1.881(6) . ?
Si4 N2 1.736(4) . ?
Si4 C12 1.865(6) . ?
Si4 C11 1.877(5) . ?
Si4 C10 1.868(5) . ?
Si8 Na2 3.404(2) . ?
Si8 N4 1.724(4) . ?
Si8 C22 1.880(6) . ?
Si8 C24 1.858(6) . ?
Si8 C23 1.861(7) . ?
Si1 Na1 3.445(2) . ?
Si1 N1 1.724(4) . ?
Si1 C2 1.867(5) . ?
Si1 C1 1.849(6) . ?
Si1 C3 1.884(5) . ?
Si9 N5 1.713(4) . ?
Si9 C27 1.869(6) . ?
Si9 C25 1.883(6) . ?
Si9 C26 1.872(6) . ?
Si10 N5 1.712(4) . ?
Si10 C28 1.851(7) . ?
Si10 C30 1.863(6) . ?
Si10 C29 1.865(7) . ?
Si7 Na2 3.201(2) . ?
Si7 N4 1.721(4) . ?
Si7 C20 1.871(5) . ?
Si7 C19 1.892(6) . ?
Si7 C21 1.870(6) . ?
Si11 Na3 3.167(2) . ?
Si11 N6 1.728(4) . ?
Si11 C33 1.853(7) . ?
Si11 C32 1.848(6) . ?
Si11 C31 1.905(7) . ?
Si12 Na3 3.100(2) . ?
Si12 N6 1.710(4) . ?
Si12 C36 1.849(9) . ?
Si12 C34 1.943(9) . ?
Si12 C35 1.787(9) . ?
Si12 C35A 1.81(2) . ?
Si12 C34A 1.70(3) . ?
Si12 C36A 2.07(2) . ?
Si13 N7 1.706(4) . ?
Si13 C37 1.854(7) . ?
Si13 C38 1.850(7) . ?
Si13 C39 1.873(7) . ?
Si14 N7 1.709(4) . ?
Si14 C40 1.911(18) . ?
Si14 C41 1.662(19) . ?
Si14 C42 1.865(11) . ?
Si14 C42A 1.971(17) . ?
Si14 C41A 1.977(12) . ?
Si14 C40A 1.772(17) . ?
Na2 F5 2.400(3) . ?
Na2 F9 2.341(3) . ?
Na2 N4 2.490(4) . ?
Na2 C46 2.864(4) . ?
Na2 C49 2.930(4) . ?
Na2 C50 2.836(5) . ?
Na2 C47 2.926(4) . ?
Na2 C19 3.014(7) . ?
Na4 F8 2.280(3) . ?
Na4 F7 2.421(3) . ?
Na4 F10 2.225(3) . ?
Na4 N3 2.452(4) 3_666 ?
Na4 C54 3.127(4) . ?
Na4 C15 2.955(7) 3_666 ?
Na1 N1 2.496(4) . ?
Na1 N2 2.500(4) . ?
Na1 C7 3.064(6) . ?
Na1 C58 2.965(4) . ?
Na1 C63 2.974(4) . ?
Na1 C62 2.997(4) . ?
Na1 C61 3.011(4) . ?
Na1 C60 3.002(4) . ?
Na1 C59 2.979(4) . ?
Na3 F6 2.264(3) . ?
Na3 F1 2.322(3) . ?
Na3 F2 2.295(3) . ?
Na3 N6 2.421(4) . ?
Na3 C51 3.046(5) . ?
Na3 C34 2.802(9) . ?
F8 C54 1.396(4) . ?
F7 C53 1.394(5) . ?
F6 C51 1.394(5) . ?
F5 C50 1.394(5) . ?
F1 C44 1.383(5) . ?
F2 C45 1.396(5) . ?
F4 C48 1.362(5) . ?
F3 C47 1.371(5) . ?
F9 C56 1.381(5) . ?
F10 C57 1.388(4) . ?
C43 C44 1.367(6) . ?
C43 C48 1.383(6) . ?
C55 C57 1.354(6) 3_666 ?
C55 C56 1.367(5) . ?
C46 C45 1.354(6) . ?
C46 C47 1.382(6) . ?
C44 C45 1.384(6) . ?
C51 C50 1.362(6) . ?
C51 C52 1.383(6) . ?
C49 C50 1.380(6) . ?
C49 C54 1.377(6) . ?
C54 C53 1.369(6) . ?
C57 C56 1.376(5) . ?
C48 C47 1.385(6) . ?
C52 C53 1.385(6) . ?
C14 H14A 0.98 . ?
C14 H14B 0.98 . ?
C14 H14C 0.98 . ?
C5 H5A 0.98 . ?
C5 H5B 0.98 . ?
C5 H5C 0.98 . ?
C20 H20A 0.98 . ?
C20 H20B 0.98 . ?
C20 H20C 0.98 . ?
C2 H2A 0.98 . ?
C2 H2B 0.98 . ?
C2 H2C 0.98 . ?
C4 H4A 0.98 . ?
C4 H4B 0.98 . ?
C4 H4C 0.98 . ?
C6 H6A 0.98 . ?
C6 H6B 0.98 . ?
C6 H6C 0.98 . ?
C1 H1A 0.98 . ?
C1 H1B 0.98 . ?
C1 H1C 0.98 . ?
C27 H27A 0.98 . ?
C27 H27B 0.98 . ?
C27 H27C 0.98 . ?
C12 H12A 0.98 . ?
C12 H12B 0.98 . ?
C12 H12C 0.98 . ?
C9 H9A 0.98 . ?
C9 H9B 0.98 . ?
C9 H9C 0.98 . ?
C11 H11A 0.98 . ?
C11 H11B 0.98 . ?
C11 H11C 0.98 . ?
C7 H7B 0.98 . ?
C7 H7C 0.98 . ?
C7 H7A 0.98 . ?
C17 H17A 0.98 . ?
C17 H17B 0.98 . ?
C17 H17C 0.98 . ?
C10 H10A 0.98 . ?
C10 H10B 0.98 . ?
C10 H10C 0.98 . ?
C3 H3A 0.98 . ?
C3 H3B 0.98 . ?
C3 H3C 0.98 . ?
C13 H13A 0.98 . ?
C13 H13B 0.98 . ?
C13 H13C 0.98 . ?
C8 H8A 0.98 . ?
C8 H8B 0.98 . ?
C8 H8C 0.98 . ?
C16 H16A 0.98 . ?
C16 H16B 0.98 . ?
C16 H16C 0.98 . ?
C15 H15B 0.98 . ?
C15 H15C 0.98 . ?
C15 H15A 0.98 . ?
C25 H25A 0.98 . ?
C25 H25B 0.98 . ?
C25 H25C 0.98 . ?
C18 H18A 0.98 . ?
C18 H18B 0.98 . ?
C18 H18C 0.98 . ?
C22 H22A 0.98 . ?
C22 H22B 0.98 . ?
C22 H22C 0.98 . ?
C19 H19B 0.98 . ?
C19 H19C 0.98 . ?
C19 H19A 0.98 . ?
C33 H33A 0.98 . ?
C33 H33B 0.98 . ?
C33 H33C 0.98 . ?
C26 H26A 0.98 . ?
C26 H26B 0.98 . ?
C26 H26C 0.98 . ?
C24 H24A 0.98 . ?
C24 H24B 0.98 . ?
C24 H24C 0.98 . ?
C21 H21A 0.98 . ?
C21 H21B 0.98 . ?
C21 H21C 0.98 . ?
C32 H32A 0.98 . ?
C32 H32B 0.98 . ?
C32 H32C 0.98 . ?
C58 H58 0.95 . ?
C58 C63 1.39 . ?
C58 C59 1.39 . ?
C63 H63 0.95 . ?
C63 C62 1.39 . ?
C62 H62 0.95 . ?
C62 C61 1.39 . ?
C61 H61 0.95 . ?
C61 C60 1.39 . ?
C60 H60 0.95 . ?
C60 C59 1.39 . ?
C59 H59 0.95 . ?
C37 H37A 0.98 . ?
C37 H37B 0.98 . ?
C37 H37C 0.98 . ?
C68 H68 0.95 . ?
C68 C67 1.39 . ?
C68 C69 1.39 . ?
C67 H67 0.95 . ?
C67 C66 1.39 . ?
C66 H66 0.95 . ?
C66 C65 1.39 . ?
C65 H65 0.95 . ?
C65 C64 1.39 . ?
C64 H64 0.95 . ?
C64 C69 1.39 . ?
C69 H69 0.95 . ?
C28 H28A 0.98 . ?
C28 H28B 0.98 . ?
C28 H28C 0.98 . ?
C31 H31A 0.98 . ?
C31 H31B 0.98 . ?
C31 H31C 0.98 . ?
C38 H38A 0.98 . ?
C38 H38B 0.98 . ?
C38 H38C 0.98 . ?
C30 H30A 0.98 . ?
C30 H30B 0.98 . ?
C30 H30C 0.98 . ?
C23 H23A 0.98 . ?
C23 H23B 0.98 . ?
C23 H23C 0.98 . ?
C29 H29A 0.98 . ?
C29 H29B 0.98 . ?
C29 H29C 0.98 . ?
C39 H39A 0.98 . ?
C39 H39B 0.98 . ?
C39 H39C 0.98 . ?
C36 H36A 0.98 . ?
C36 H36B 0.98 . ?
C36 H36C 0.98 . ?
C34 H34B 0.98 . ?
C34 H34C 0.98 . ?
C34 H34A 0.98 . ?
C40 H40A 0.98 . ?
C40 H40B 0.98 . ?
C40 H40C 0.98 . ?
C35 H35A 0.98 . ?
C35 H35B 0.98 . ?
C35 H35C 0.98 . ?
C41 H41A 0.98 . ?
C41 H41B 0.98 . ?
C41 H41C 0.98 . ?
C42 H42A 0.98 . ?
C42 H42B 0.98 . ?
C42 H42C 0.98 . ?
C42A H42D 0.98 . ?
C42A H42E 0.98 . ?
C42A H42F 0.98 . ?
C41A H41D 0.98 . ?
C41A H41E 0.98 . ?
C41A H41F 0.98 . ?
C40A H40D 0.98 . ?
C40A H40E 0.98 . ?
C40A H40F 0.98 . ?
C35A H35D 0.98 . ?
C35A H35E 0.98 . ?
C35A H35F 0.98 . ?
C34A H34D 0.98 . ?
C34A H34E 0.98 . ?
C34A H34F 0.98 . ?
C36A H36D 0.98 . ?
C36A H36E 0.98 . ?
C36A H36F 0.98 . ?

loop_
_geom_torsion_atom_site_label_1
_geom_torsion_atom_site_label_2
_geom_torsion_atom_site_label_3
_geom_torsion_atom_site_label_4
_geom_torsion
_geom_torsion_site_symmetry_1
_geom_torsion_site_symmetry_2
_geom_torsion_site_symmetry_3
_geom_torsion_site_symmetry_4
_geom_torsion_publ_flag
Co3 C49 C50 Na2 58.3(3) . . . . ?
Co3 C49 C50 F5 13.2(6) . . . . ?
Co3 C49 C50 C51 -168.5(4) . . . . ?
Co3 C49 C54 Na4 -51.5(7) . . . . ?
Co3 C49 C54 F8 -8.4(5) . . . . ?
Co3 C49 C54 C53 172.2(4) . . . . ?
Co1 C43 C44 F1 -11.1(5) . . . . ?
Co1 C43 C44 C45 167.1(3) . . . . ?
Co1 C43 C48 F4 11.6(5) . . . . ?
Co1 C43 C48 C47 -167.0(3) . . . . ?
Co2 C55 C56 F9 -3.8(6) . . . . ?
Co2 C55 C56 C57 175.6(4) . . . . ?
Co2 C46 C45 F2 18.7(5) . . . . ?
Co2 C46 C45 C44 -160.0(3) . . . . ?
Co2 C46 C47 Na2 -100.3(3) . . . . ?
Co2 C46 C47 F3 -21.0(6) . . . . ?
Co2 C46 C47 C48 157.6(3) . . . . ?
Co4 C52 C53 F7 12.4(6) . . . . ?
Co4 C52 C53 C54 -167.5(4) . . . . ?
Na2 Si8 N4 Co3 -98.9(2) . . . . ?
Na2 Si8 N4 Si7 110.1(3) . . . . ?
Na2 Si7 N4 Co3 94.6(2) . . . . ?
Na2 Si7 N4 Si8 -114.7(3) . . . . ?
Na2 F5 C50 C51 -122.7(4) . . . . ?
Na2 F5 C50 C49 55.7(4) . . . . ?
Na2 F9 C56 C55 -23.1(11) . . . . ?
Na2 F9 C56 C57 157.5(6) . . . . ?
Na2 C46 C45 F2 -95.9(4) . . . . ?
Na2 C46 C45 C44 85.4(4) . . . . ?
Na2 C46 C47 F3 79.3(3) . . . . ?
Na2 C46 C47 C48 -102.1(4) . . . . ?
Na2 C49 C50 F5 -45.2(3) . . . . ?
Na2 C49 C50 C51 133.1(5) . . . . ?
Na2 C49 C54 Na4 52.5(7) . . . . ?
Na2 C49 C54 F8 95.5(4) . . . . ?
Na2 C49 C54 C53 -83.9(6) . . . . ?
Na4 Si6 N3 Co2 -113.8(2) 3_666 . . . ?
Na4 Si6 N3 Si5 104.5(3) 3_666 . . . ?
Na4 Si5 N3 Co2 109.38(18) 3_666 . . . ?
Na4 Si5 N3 Si6 -106.4(3) 3_666 . . . ?
Na4 F8 C54 C49 -146.9(3) . . . . ?
Na4 F8 C54 C53 32.6(5) . . . . ?
Na4 F7 C53 C54 -25.4(5) . . . . ?
Na4 F7 C53 C52 154.8(4) . . . . ?
Na4 F10 C57 C55 -27.2(8) . . . 3_666 ?
Na4 F10 C57 C56 151.8(4) . . . . ?
Na4 C54 C53 F7 18.3(3) . . . . ?
Na4 C54 C53 C52 -161.8(5) . . . . ?
Na1 Si2 N1 Co1 87.6(2) . . . . ?
Na1 Si2 N1 Si1 -123.8(3) . . . . ?
Na1 Si3 N2 Co1 -86.2(2) . . . . ?
Na1 Si3 N2 Si4 132.2(3) . . . . ?
Na1 Si1 N1 Co1 -89.9(2) . . . . ?
Na1 Si1 N1 Si2 123.7(3) . . . . ?
Na1 C58 C63 C62 -66.35(14) . . . . ?
Na1 C58 C59 C60 66.22(14) . . . . ?
Na1 C63 C62 C61 -65.65(14) . . . . ?
Na1 C62 C61 C60 -64.84(14) . . . . ?
Na1 C61 C60 C59 -64.71(14) . . . . ?
Na1 C60 C59 C58 -65.40(14) . . . . ?
Na3 Si11 N6 Co4 -99.8(2) . . . . ?
Na3 Si11 N6 Si12 102.5(3) . . . . ?
Na3 Si12 N6 Co4 98.2(2) . . . . ?
Na3 Si12 N6 Si11 -103.7(3) . . . . ?
Na3 F6 C51 C50 128.4(4) . . . . ?
Na3 F6 C51 C52 -52.5(5) . . . . ?
Na3 F1 C44 C43 -158.8(3) . . . . ?
Na3 F1 C44 C45 22.9(4) . . . . ?
Na3 F2 C45 C46 159.4(3) . . . . ?
Na3 F2 C45 C44 -21.7(4) . . . . ?
Na3 C51 C50 Na2 -23.8(6) . . . . ?
Na3 C51 C50 F5 45.7(6) . . . . ?
Na3 C51 C50 C49 -132.6(4) . . . . ?
Na3 C51 C52 Co4 -42.4(4) . . . . ?
Na3 C51 C52 C53 147.3(4) . . . . ?
F8 C54 C53 F7 -2.9(6) . . . . ?
F8 C54 C53 C52 176.9(4) . . . . ?
F6 C51 C50 Na2 -74.9(5) . . . . ?
F6 C51 C50 F5 -5.3(6) . . . . ?
F6 C51 C50 C49 176.4(4) . . . . ?
F6 C51 C52 Co4 -8.9(6) . . . . ?
F6 C51 C52 C53 -179.2(4) . . . . ?
F1 C44 C45 F2 -1.1(5) . . . . ?
F1 C44 C45 C46 177.7(4) . . . . ?
F4 C48 C47 Na2 98.9(3) . . . . ?
F4 C48 C47 F3 0.2(6) . . . . ?
F4 C48 C47 C46 -178.5(4) . . . . ?
F10 C57 C56 F9 0.1(7) . . . . ?
F10 C57 C56 C55 -179.3(4) . . . . ?
C43 C44 C45 F2 -179.3(4) . . . . ?
C43 C44 C45 C46 -0.5(7) . . . . ?
C43 C48 C47 Na2 -82.5(4) . . . . ?
C43 C48 C47 F3 178.8(4) . . . . ?
C43 C48 C47 C46 0.2(7) . . . . ?
C55 C57 C56 F9 179.0(4) 3_666 . . . ?
C55 C57 C56 C55 -0.4(9) 3_666 . . . ?
C44 C43 C48 F4 -179.4(4) . . . . ?
C44 C43 C48 C47 2.0(6) . . . . ?
C45 C46 C47 Na2 99.6(3) . . . . ?
C45 C46 C47 F3 178.9(4) . . . . ?
C45 C46 C47 C48 -2.5(6) . . . . ?
C51 C52 C53 F7 -177.0(4) . . . . ?
C51 C52 C53 C54 3.1(7) . . . . ?
C49 C54 C53 F7 176.5(4) . . . . ?
C49 C54 C53 C52 -3.6(8) . . . . ?
C50 C51 C52 Co4 170.2(4) . . . . ?
C50 C51 C52 C53 -0.1(7) . . . . ?
C50 C49 C54 Na4 137.0(5) . . . . ?
C50 C49 C54 F8 -179.9(4) . . . . ?
C50 C49 C54 C53 0.7(6) . . . . ?
C54 C49 C50 Na2 -130.8(3) . . . . ?
C54 C49 C50 F5 -176.0(4) . . . . ?
C54 C49 C50 C51 2.3(6) . . . . ?
C57 C55 C56 F9 -179.1(4) 3_666 . . . ?
C57 C55 C56 C57 0.4(8) 3_666 . . . ?
C48 C43 C44 F1 180.0(3) . . . . ?
C48 C43 C44 C45 -1.9(6) . . . . ?
C52 C51 C50 Na2 106.0(5) . . . . ?
C52 C51 C50 F5 175.6(4) . . . . ?
C52 C51 C50 C49 -2.7(8) . . . . ?
C47 C46 C45 F2 -178.6(3) . . . . ?
C47 C46 C45 C44 2.7(6) . . . . ?
C14 Si5 N3 Co2 25.0(3) . . . . ?
C14 Si5 N3 Si6 169.2(3) . . . . ?
C14 Si5 N3 Na4 -84.4(2) . . . 3_666 ?
C5 Si2 N1 Co1 120.5(2) . . . . ?
C5 Si2 N1 Si1 -90.9(3) . . . . ?
C5 Si2 N1 Na1 32.8(2) . . . . ?
C20 Si7 N4 Co3 10.7(3) . . . . ?
C20 Si7 N4 Si8 161.4(3) . . . . ?
C20 Si7 N4 Na2 -83.8(2) . . . . ?
C2 Si1 N1 Co1 72.4(3) . . . . ?
C2 Si1 N1 Si2 -74.0(3) . . . . ?
C2 Si1 N1 Na1 162.3(2) . . . . ?
C4 Si2 N1 Co1 -118.4(3) . . . . ?
C4 Si2 N1 Si1 30.2(3) . . . . ?
C4 Si2 N1 Na1 154.0(2) . . . . ?
C6 Si2 N1 Co1 -0.6(3) . . . . ?
C6 Si2 N1 Si1 148.0(3) . . . . ?
C6 Si2 N1 Na1 -88.2(2) . . . . ?
C1 Si1 N1 Co1 -48.3(3) . . . . ?
C1 Si1 N1 Si2 165.3(3) . . . . ?
C1 Si1 N1 Na1 41.6(3) . . . . ?
C27 Si9 N5 Co3 52.6(3) . . . . ?
C27 Si9 N5 Si10 -133.9(3) . . . . ?
C12 Si4 N2 Co1 31.2(3) . . . . ?
C12 Si4 N2 Si3 175.4(3) . . . . ?
C12 Si4 N2 Na1 -60.2(3) . . . . ?
C9 Si3 N2 Co1 51.0(3) . . . . ?
C9 Si3 N2 Si4 -90.5(3) . . . . ?
C9 Si3 N2 Na1 137.3(2) . . . . ?
C11 Si4 N2 Co1 -88.4(3) . . . . ?
C11 Si4 N2 Si3 55.7(3) . . . . ?
C11 Si4 N2 Na1 -179.8(2) . . . . ?
C7 Si3 N2 Co1 -71.1(3) . . . . ?
C7 Si3 N2 Si4 147.3(3) . . . . ?
C7 Si3 N2 Na1 15.1(3) . . . . ?
C17 Si6 N3 Co2 -163.4(3) . . . . ?
C17 Si6 N3 Si5 54.9(3) . . . . ?
C17 Si6 N3 Na4 -49.6(3) . . . 3_666 ?
C10 Si4 N2 Co1 148.6(3) . . . . ?
C10 Si4 N2 Si3 -67.3(3) . . . . ?
C10 Si4 N2 Na1 57.2(3) . . . . ?
C3 Si1 N1 Co1 -166.8(3) . . . . ?
C3 Si1 N1 Si2 46.8(3) . . . . ?
C3 Si1 N1 Na1 -76.9(3) . . . . ?
C13 Si5 N3 Co2 -98.1(3) . . . . ?
C13 Si5 N3 Si6 46.1(4) . . . . ?
C13 Si5 N3 Na4 152.5(3) . . . 3_666 ?
C8 Si3 N2 Co1 173.3(3) . . . . ?
C8 Si3 N2 Si4 31.8(3) . . . . ?
C8 Si3 N2 Na1 -100.5(3) . . . . ?
C16 Si6 N3 Co2 -46.0(3) . . . . ?
C16 Si6 N3 Si5 172.3(3) . . . . ?
C16 Si6 N3 Na4 67.8(3) . . . 3_666 ?
C15 Si5 N3 Co2 141.0(3) . . . . ?
C15 Si5 N3 Si6 -74.8(3) . . . . ?
C15 Si5 N3 Na4 31.6(3) . . . 3_666 ?
C25 Si9 N5 Co3 -67.5(3) . . . . ?
C25 Si9 N5 Si10 105.9(3) . . . . ?
C18 Si6 N3 Co2 74.5(3) . . . . ?
C18 Si6 N3 Si5 -67.2(4) . . . . ?
C18 Si6 N3 Na4 -171.7(3) . . . 3_666 ?
C22 Si8 N4 Co3 -169.1(3) . . . . ?
C22 Si8 N4 Si7 40.0(4) . . . . ?
C22 Si8 N4 Na2 -70.1(3) . . . . ?
C19 Si7 N4 Co3 126.6(3) . . . . ?
C19 Si7 N4 Si8 -82.7(3) . . . . ?
C19 Si7 N4 Na2 32.0(3) . . . . ?
C33 Si11 N6 Co4 -30.4(4) . . . . ?
C33 Si11 N6 Si12 171.8(3) . . . . ?
C33 Si11 N6 Na3 69.4(3) . . . . ?
C26 Si9 N5 Co3 172.7(3) . . . . ?
C26 Si9 N5 Si10 -13.9(4) . . . . ?
C24 Si8 N4 Co3 68.3(3) . . . . ?
C24 Si8 N4 Si7 -82.7(4) . . . . ?
C24 Si8 N4 Na2 167.2(3) . . . . ?
C21 Si7 N4 Co3 -112.8(3) . . . . ?
C21 Si7 N4 Si8 37.8(4) . . . . ?
C21 Si7 N4 Na2 152.6(2) . . . . ?
C32 Si11 N6 Co4 96.3(3) . . . . ?
C32 Si11 N6 Si12 -61.5(4) . . . . ?
C32 Si11 N6 Na3 -164.0(3) . . . . ?
C58 C63 C62 Na1 65.65(14) . . . . ?
C58 C63 C62 C61 0 . . . . ?
C63 C58 C59 Na1 -66.22(14) . . . . ?
C63 C58 C59 C60 0 . . . . ?
C63 C62 C61 Na1 64.84(14) . . . . ?
C63 C62 C61 C60 0 . . . . ?
C62 C61 C60 Na1 64.71(14) . . . . ?
C62 C61 C60 C59 0 . . . . ?
C61 C60 C59 Na1 65.40(14) . . . . ?
C61 C60 C59 C58 0 . . . . ?
C59 C58 C63 Na1 66.35(14) . . . . ?
C59 C58 C63 C62 0 . . . . ?
C37 Si13 N7 Co4 28.6(4) . . . . ?
C37 Si13 N7 Si14 -166.4(4) . . . . ?
C68 C67 C66 C65 0 . . . . ?
C67 C68 C69 C64 0 . . . . ?
C67 C66 C65 C64 0 . . . . ?
C66 C65 C64 C69 0 . . . . ?
C65 C64 C69 C68 0 . . . . ?
C69 C68 C67 C66 0 . . . . ?
C28 Si10 N5 Co3 1.8(4) . . . . ?
C28 Si10 N5 Si9 -171.7(4) . . . . ?
C31 Si11 N6 Co4 -145.9(3) . . . . ?
C31 Si11 N6 Si12 56.3(4) . . . . ?
C31 Si11 N6 Na3 -46.2(3) . . . . ?
C38 Si13 N7 Co4 148.9(3) . . . . ?
C38 Si13 N7 Si14 -46.1(4) . . . . ?
C30 Si10 N5 Co3 -118.0(3) . . . . ?
C30 Si10 N5 Si9 68.4(4) . . . . ?
C23 Si8 N4 Co3 -51.8(4) . . . . ?
C23 Si8 N4 Si7 157.2(3) . . . . ?
C23 Si8 N4 Na2 47.1(3) . . . . ?
C29 Si10 N5 Co3 121.5(4) . . . . ?
C29 Si10 N5 Si9 -52.1(4) . . . . ?
C39 Si13 N7 Co4 -91.7(4) . . . . ?
C39 Si13 N7 Si14 73.3(5) . . . . ?
C36 Si12 N6 Co4 13.2(5) . . . . ?
C36 Si12 N6 Si11 171.2(5) . . . . ?
C36 Si12 N6 Na3 -85.1(5) . . . . ?
C34 Si12 N6 Co4 124.2(4) . . . . ?
C34 Si12 N6 Si11 -77.8(5) . . . . ?
C34 Si12 N6 Na3 25.9(4) . . . . ?
C40 Si14 N7 Co4 19.0(8) . . . . ?
C40 Si14 N7 Si13 -146.5(8) . . . . ?
C35 Si12 N6 Co4 -117.0(5) . . . . ?
C35 Si12 N6 Si11 41.0(6) . . . . ?
C35 Si12 N6 Na3 144.8(5) . . . . ?
C41 Si14 N7 Co4 -118.9(12) . . . . ?
C41 Si14 N7 Si13 75.5(13) . . . . ?
C42 Si14 N7 Co4 177.9(7) . . . . ?
C42 Si14 N7 Si13 12.3(8) . . . . ?
C42A Si14 N7 Co4 120.2(7) . . . . ?
C42A Si14 N7 Si13 -45.4(7) . . . . ?
C41A Si14 N7 Co4 -68.8(5) . . . . ?
C41A Si14 N7 Si13 125.6(5) . . . . ?
C40A Si14 N7 Co4 45.0(8) . . . . ?
C40A Si14 N7 Si13 -120.6(8) . . . . ?
C35A Si12 N6 Co4 -174.5(16) . . . . ?
C35A Si12 N6 Si11 -16.5(16) . . . . ?
C35A Si12 N6 Na3 87.3(16) . . . . ?
C34A Si12 N6 Co4 49.3(13) . . . . ?
C34A Si12 N6 Si11 -152.7(13) . . . . ?
C34A Si12 N6 Na3 -48.9(13) . . . . ?
C36A Si12 N6 Co4 -61.4(10) . . . . ?
C36A Si12 N6 Si11 96.6(10) . . . . ?
C36A Si12 N6 Na3 -159.7(10) . . . . ?
